data_1551819
loop_
_publ_author_name
'Hu, Shuaifeng'
'Zhao, Pei'
'Shen, Wangqiang'
'Yu, Pengyuan'
'Huang, Wenhuan'
'Ehara, Masahiro'
'Xie, Yunpeng'
'Akasaka, Takeshi'
'Lu, Xing'

_publ_section_title
;
 Crystallographic characterization of Er<sub>3</sub>N@C<sub>2n</sub> (2n =
 80, 82, 84, 88): the importance of a planar Er<sub>3</sub>N cluster.
;
_journal_issue 28
_journal_name_full Nanoscale
_journal_page_first 13415
_journal_page_last 13422
_journal_paper_doi 10.1039/c9nr04330f
_journal_volume 11
_journal_year 2019
_chemical_formula_moiety 'C82,Er3 N,C36 H44 N4 Ni,2(C6 H6)'
_chemical_formula_sum 'C130 H56 Er3 N5 Ni S0'
_chemical_formula_weight 2248.28
_chemical_name_common 'Er3N@C2v-C82 Ni(OEP)'
_chemical_name_systematic 'Er3N@C2v-C82 Ni(OEP)'
_space_group_crystal_system monoclinic
_space_group_IT_number 12
_space_group_name_Hall '-C 2y'
_space_group_name_H-M_alt 'C 1 2/m 1'
_symmetry_space_group_name_Hall '-C 2y'
_symmetry_space_group_name_H-M 'C 1 2/m 1'
_atom_sites_solution_hydrogens geom
_audit_creation_method SHELXL-2018/1
_audit_update_record
;
2019-05-12 deposited with the CCDC.    2019-06-19 downloaded from the CCDC.
;
_cell_angle_alpha 90.000(5)
_cell_angle_beta 95.273(5)
_cell_angle_gamma 90.000(5)
_cell_formula_units_Z 4
_cell_length_a 25.548(5)
_cell_length_b 15.259(5)
_cell_length_c 19.989(5)
_cell_measurement_reflns_used 9858
_cell_measurement_temperature 173(2)
_cell_measurement_theta_max 27.9048
_cell_measurement_theta_min 2.8595
_cell_volume 7759(4)
_computing_cell_refinement 'SAINT (Bruker, 2017)'
_computing_data_collection 'Apex3 (Bruker, 2017)'
_computing_data_reduction 'SAINT (Bruker, 2017)'
_computing_publication_material 'SHELXL-2018/1 (Sheldrick, 2018)'
_computing_structure_refinement 'SHELXL-2018/1 (Sheldrick, 2018)'
_computing_structure_solution 'SHELXTL XT-2018/1 (Sheldrick, 2018)'
_diffrn_ambient_temperature 173(2)
_diffrn_detector_area_resol_mean 0.76
_diffrn_measured_fraction_theta_full 0.995
_diffrn_measured_fraction_theta_max 0.991
_diffrn_measurement_device_type 'Bruker D8 Quest'
_diffrn_measurement_method \w
_diffrn_radiation_type MoK\a
_diffrn_radiation_wavelength 0.71069
_diffrn_reflns_av_R_equivalents 0.0582
_diffrn_reflns_av_unetI/netI 0.0429
_diffrn_reflns_Laue_measured_fraction_full 0.995
_diffrn_reflns_Laue_measured_fraction_max 0.991
_diffrn_reflns_limit_h_max 33
_diffrn_reflns_limit_h_min -33
_diffrn_reflns_limit_k_max 20
_diffrn_reflns_limit_k_min -20
_diffrn_reflns_limit_l_max 26
_diffrn_reflns_limit_l_min -26
_diffrn_reflns_number 58620
_diffrn_reflns_point_group_measured_fraction_full 0.995
_diffrn_reflns_point_group_measured_fraction_max 0.991
_diffrn_reflns_theta_full 25.240
_diffrn_reflns_theta_max 27.999
_diffrn_reflns_theta_min 2.859
_diffrn_source 'fine-focus sealed tube'
_exptl_absorpt_coefficient_mu 3.521
_exptl_absorpt_correction_T_max 0.7456
_exptl_absorpt_correction_T_min 0.5074
_exptl_absorpt_correction_type multi-scan
_exptl_absorpt_process_details SADABS
_exptl_crystal_colour Black
_exptl_crystal_density_diffrn 1.925
_exptl_crystal_density_method 'not measured'
_exptl_crystal_description Block
_exptl_crystal_F_000 4412
_exptl_crystal_size_max 0.220
_exptl_crystal_size_mid 0.200
_exptl_crystal_size_min 0.100
_refine_diff_density_max 1.473
_refine_diff_density_min -1.311
_refine_diff_density_rms 0.127
_refine_ls_extinction_method none
_refine_ls_goodness_of_fit_ref 1.045
_refine_ls_hydrogen_treatment constr
_refine_ls_matrix_type full
_refine_ls_number_parameters 1250
_refine_ls_number_reflns 9633
_refine_ls_number_restraints 1973
_refine_ls_restrained_S_all 1.060
_refine_ls_R_factor_all 0.1326
_refine_ls_R_factor_gt 0.0917
_refine_ls_shift/su_max 0.060
_refine_ls_shift/su_mean 0.001
_refine_ls_structure_factor_coef Fsqd
_refine_ls_weighting_details 'w=1/[\s^2^(Fo^2^)+(0.1741P)^2^+55.8904P] where P=(Fo^2^+2Fc^2^)/3'
_refine_ls_weighting_scheme calc
_refine_ls_wR_factor_gt 0.2555
_refine_ls_wR_factor_ref 0.3079
_reflns_Friedel_coverage 0.000
_reflns_number_gt 6715
_reflns_number_total 9633
_reflns_threshold_expression 'I > 2\s(I)'
_cod_data_source_file c9nr04330f2.cif
_cod_data_source_block Er3N@C2v-C82
_cod_depositor_comments
;
The following automatic conversions were performed:

'_exptl_absorpt_correction_type' value 'Multi-scan' changed to
'multi-scan' according to
/home/data/users/saulius/crontab/automatic-downloads/rss-feeds/RSC/lib/dictionaries/cif_core.dic
dictionary named 'cif_core.dic' version 2.4.2 from 2011-04-26.

Automatic conversion script
Id: cif_fix_values 4973 2017-02-22 13:04:09Z antanas 

 Adding full bibliography for 1551818--1551822.cif.
;
_cod_database_code 1551819
_shelx_shelxl_version_number 2018/1
_shelx_space_group_comment
;
The symmetry employed for this shelxl refinement is uniquely defined
by the following loop, which should always be used as a source of
symmetry information in preference to the above space-group names.
They are only intended as comments.
;
_shelx_estimated_absorpt_t_min 0.511
_shelx_estimated_absorpt_t_max 0.720

loop_
_space_group_symop_operation_xyz
'x, y, z'
'-x, y, -z'
'x+1/2, y+1/2, z'
'-x+1/2, y+1/2, -z'
'-x, -y, -z'
'x, -y, z'
'-x+1/2, -y+1/2, -z'
'x+1/2, -y+1/2, z'

loop_
_atom_site_label
_atom_site_type_symbol
_atom_site_fract_x
_atom_site_fract_y
_atom_site_fract_z
_atom_site_U_iso_or_equiv
_atom_site_adp_type
_atom_site_occupancy
_atom_site_site_symmetry_order
_atom_site_calc_flag
_atom_site_refinement_flags_posn
_atom_site_refinement_flags_adp
_atom_site_refinement_flags_occupancy
_atom_site_disorder_assembly
_atom_site_disorder_group
N1 N 0.7057(3) 0.000000 0.1896(4) 0.0485(16) Uani 1 2 d S T P A 2
Er1 Er 0.67382(15) -0.08868(19) 0.2479(2) 0.0769(8) Uani 0.2155 1 d . U P A 2
Er2 Er 0.76649(10) -0.02552(17) 0.13175(13) 0.0579(7) Uani 0.1834 1 d . U P A 2
Er3 Er 0.6662(2) -0.1256(2) 0.1795(2) 0.0623(8) Uani 0.1833 1 d . U P A 2
Er4 Er 0.78111(14) -0.0254(3) 0.1648(3) 0.0822(15) Uani 0.1235 1 d . U P A 2
Er5 Er 0.6547(3) -0.1007(5) 0.2104(6) 0.0782(15) Uani 0.1105 1 d . U P A 2
Er6 Er 0.7394(6) 0.000000 0.1020(6) 0.098(3) Uani 0.0877 2 d S TU P A 2
Er7 Er 0.6839(4) -0.1287(6) 0.2050(8) 0.078(3) Uani 0.0832 1 d . U P A 2
Er8 Er 0.7058(6) -0.1053(7) 0.2531(6) 0.110(3) Uani 0.0689 1 d . U P A 2
Er9 Er 0.7008(6) -0.0363(12) 0.2861(6) 0.123(5) Uani 0.0534 1 d . U P A 2
Er10 Er 0.7028(12) 0.000000 0.0871(11) 0.137(6) Uani 0.0507 2 d S TU P A 2
Er11 Er 0.6344(6) -0.0656(11) 0.1837(12) 0.110(4) Uani 0.0505 1 d . U P A 2
Er12 Er 0.7695(7) -0.0578(14) 0.2329(11) 0.158(5) Uani 0.0492 1 d . U P A 2
Er13 Er 0.6327(7) -0.0309(13) 0.1364(12) 0.132(5) Uani 0.0431 1 d . U P A 2
Er14 Er 0.6766(11) -0.0560(19) 0.1015(13) 0.160(6) Uani 0.0424 1 d . U P A 2
Er15 Er 0.6581(10) -0.0971(15) 0.1421(13) 0.115(5) Uani 0.0408 1 d . U P A 2
Er16 Er 0.6972(11) -0.1263(14) 0.1484(13) 0.131(5) Uani 0.0408 1 d . U P A 2
Er17 Er 0.7419(15) 0.000000 0.2861(11) 0.130(8) Uani 0.0366 2 d S TU P A 2
Er18 Er 0.7372(11) -0.074(2) 0.2764(15) 0.132(6) Uani 0.034 1 d . U P A 2
Er19 Er 0.6220(15) 0.000000 0.185(3) 0.132(8) Uani 0.0304 2 d S TU P A 2
Er20 Er 0.7357(14) -0.127(2) 0.1924(19) 0.138(6) Uani 0.0263 1 d . U P A 2
Er21 Er 0.7290(17) -0.083(3) 0.121(2) 0.145(7) Uani 0.0249 1 d . U P A 2
Er22 Er 0.7542(15) -0.074(3) 0.164(2) 0.139(7) Uani 0.0237 1 d . U P A 2
C1 C 0.7749(11) 0.2031(16) 0.0922(12) 0.134(7) Uani 0.5 1 d D U P B -3
C2 C 0.7208(12) 0.2080(19) 0.0686(13) 0.131(8) Uani 0.5 1 d D U P B -3
C3 C 0.700(2) 0.139(2) 0.0151(17) 0.135(8) Uani 0.5 1 d . U P B -3
C4 C 0.7437(17) 0.084(2) 0.0053(11) 0.128(7) Uani 0.5 1 d . U P B -3
C5 C 0.7920(14) 0.128(2) 0.0554(15) 0.151(8) Uani 0.5 1 d D U P B -3
C6 C 0.8346(11) 0.076(2) 0.0858(15) 0.142(8) Uani 0.5 1 d D U P B -3
C7 C 0.8558(11) 0.091(2) 0.1558(16) 0.137(8) Uani 0.5 1 d D U P B -3
C8 C 0.8311(15) 0.158(2) 0.1950(17) 0.145(8) Uani 0.5 1 d D U P B -3
C9 C 0.7928(10) 0.2168(18) 0.1617(14) 0.129(7) Uani 0.5 1 d D U P B -3
C10 C 0.7551(9) 0.2562(12) 0.2016(12) 0.105(6) Uani 0.5 1 d D U P B -3
C11 C 0.7003(11) 0.272(2) 0.1751(14) 0.120(7) Uani 0.5 1 d D U P B -3
C12 C 0.6818(14) 0.246(2) 0.1080(15) 0.130(8) Uani 0.5 1 d D U P B -3
C13 C 0.6366(16) 0.2067(18) 0.0886(15) 0.142(8) Uani 0.5 1 d D U P B -3
C14 C 0.6252(15) 0.1372(17) 0.0367(16) 0.136(9) Uani 0.5 1 d D U P B -3
C15 C 0.648(2) 0.112(3) 0.010(2) 0.142(8) Uani 0.5 1 d . U P B -3
C16 C 0.6476(14) 0.016(2) -0.0102(10) 0.137(8) Uani 0.5 1 d . U P B -3
C17 C 0.6914(13) -0.047(2) -0.0151(10) 0.133(7) Uani 0.5 1 d D U P B -3
C18 C 0.7436(12) -0.018(2) -0.0036(11) 0.144(8) Uani 0.5 1 d D U P B -3
C19 C 0.7827(13) -0.074(2) 0.0247(15) 0.140(8) Uani 0.5 1 d D U P B -3
C20 C 0.8231(10) -0.021(3) 0.0539(13) 0.132(8) Uani 0.5 1 d . U P B -3
C21 C 0.8571(13) -0.051(2) 0.1239(15) 0.140(8) Uani 0.5 1 d D U P B -3
C22 C 0.8678(9) 0.018(2) 0.1730(14) 0.139(7) Uani 0.5 1 d D U P B -3
C23 C 0.8671(6) -0.003(2) 0.2437(11) 0.140(6) Uani 0.5 1 d D U P B -3
C24 C 0.8550(11) 0.0708(18) 0.2836(14) 0.140(8) Uani 0.5 1 d D U P B -3
C25 C 0.8370(12) 0.150(2) 0.2535(15) 0.137(8) Uani 0.5 1 d D U P B -3
C26 C 0.8000(13) 0.1885(19) 0.2920(18) 0.131(8) Uani 0.5 1 d D U P B -3
C27 C 0.7593(17) 0.233(3) 0.275(2) 0.118(7) Uani 0.5 1 d . U P B -3
C28 C 0.7097(12) 0.242(2) 0.2936(16) 0.124(7) Uani 0.5 1 d D U P B -3
C29 C 0.6756(11) 0.2735(19) 0.2357(18) 0.149(8) Uani 0.5 1 d D U P B -3
C30 C 0.6208(10) 0.2498(15) 0.2214(14) 0.157(9) Uani 0.5 1 d D U P B -3
C31 C 0.6143(11) 0.2085(16) 0.1550(13) 0.169(9) Uani 0.5 1 d D U P B -3
C32 C 0.5716(11) 0.1458(18) 0.1596(12) 0.159(9) Uani 0.5 1 d D U P B -3
C33 C 0.5589(11) 0.0735(18) 0.1098(13) 0.142(8) Uani 0.5 1 d D U P B -3
C34 C 0.5852(17) 0.0685(17) 0.0472(15) 0.165(8) Uani 0.5 1 d D U P B -3
C35 C 0.5968(10) -0.0185(15) 0.0204(11) 0.158(8) Uani 0.5 1 d D U P B -3
C36 C 0.5828(17) -0.0966(18) 0.0577(17) 0.176(9) Uani 0.5 1 d D U P B -3
C37 C 0.6186(15) -0.168(2) 0.0500(16) 0.157(9) Uani 0.5 1 d D U P B -3
C38 C 0.6743(14) -0.128(2) 0.007(2) 0.141(9) Uani 0.5 1 d D U P B -3
C39 C 0.7125(14) -0.184(2) 0.0393(16) 0.145(8) Uani 0.5 1 d D U P B -3
C40 C 0.7648(14) -0.157(2) 0.0475(15) 0.144(8) Uani 0.5 1 d D U P B -3
C41 C 0.8057(14) -0.168(2) 0.1035(14) 0.130(7) Uani 0.5 1 d . U P B -3
C42 C 0.8386(14) -0.1366(19) 0.1413(15) 0.145(8) Uani 0.5 1 d D U P B -3
C43 C 0.8397(13) -0.157(2) 0.2127(14) 0.131(8) Uani 0.5 1 d D U P B -3
C44 C 0.8514(11) -0.0902(19) 0.2606(13) 0.147(8) Uani 0.5 1 d D U P B -3
C45 C 0.8265(9) -0.0964(17) 0.3217(12) 0.125(7) Uani 0.5 1 d D U P B -3
C46 C 0.8149(9) -0.0188(16) 0.3579(11) 0.133(8) Uani 0.5 1 d D U P B -3
C47 C 0.8325(12) 0.0668(17) 0.3451(13) 0.152(9) Uani 0.5 1 d D U P B -3
C48 C 0.7924(14) 0.130(2) 0.3449(17) 0.143(9) Uani 0.5 1 d D U P B -3
C49 C 0.7347(17) 0.128(3) 0.367(2) 0.121(8) Uani 0.5 1 d . U P B -3
C50 C 0.6914(13) 0.186(3) 0.3435(17) 0.143(9) Uani 0.5 1 d D U P B -3
C51 C 0.6381(11) 0.1535(19) 0.3294(12) 0.138(7) Uani 0.5 1 d D U P B -3
C52 C 0.6064(10) 0.1856(19) 0.2707(12) 0.151(8) Uani 0.5 1 d D U P B -3
C53 C 0.5669(13) 0.1336(16) 0.2313(13) 0.156(8) Uani 0.5 1 d D U P B -3
C54 C 0.5645(7) 0.0496(15) 0.2647(12) 0.116(6) Uani 0.5 1 d D U P B -3
C55 C 0.5463(6) -0.0210(17) 0.2126(11) 0.112(6) Uani 0.5 1 d D U P B -3
C56 C 0.5415(7) -0.008(2) 0.1418(11) 0.145(7) Uani 0.5 1 d D U P B -3
C57 C 0.5529(14) -0.0955(18) 0.1151(16) 0.151(9) Uani 0.5 1 d D U P B -3
C58 C 0.5628(11) -0.1572(18) 0.1721(12) 0.133(8) Uani 0.5 1 d D U P B -3
C59 C 0.5993(10) -0.2261(17) 0.1617(12) 0.153(8) Uani 0.5 1 d D U P B -3
C60 C 0.6306(16) -0.231(2) 0.1034(17) 0.138(8) Uani 0.5 1 d D U P B -3
C61 C 0.700(2) -0.236(3) 0.090(2) 0.135(8) Uani 0.5 1 d . U P B -3
C62 C 0.7240(12) -0.2627(19) 0.1492(13) 0.129(7) Uani 0.5 1 d D U P B -3
C63 C 0.7753(13) -0.240(3) 0.1589(14) 0.134(8) Uani 0.5 1 d D U P B -3
C64 C 0.7997(10) -0.2150(16) 0.2206(13) 0.118(6) Uani 0.5 1 d D U P B -3
C65 C 0.7722(11) -0.219(3) 0.2765(17) 0.119(8) Uani 0.5 1 d D U P B -3
C66 C 0.7865(14) -0.163(2) 0.3279(19) 0.114(7) Uani 0.5 1 d . U P B -3
C67 C 0.7576(13) -0.122(2) 0.3715(17) 0.096(7) Uani 0.5 1 d . U P B -3
C68 C 0.7757(12) -0.0308(17) 0.3855(12) 0.112(7) Uani 0.5 1 d . U P B -3
C69 C 0.7355(12) 0.0310(17) 0.3947(9) 0.105(6) Uani 0.5 1 d . U P B -3
C70 C 0.6856(10) 0.002(18) 0.3918(7) 0.102(5) Uani 0.5 1 d . U P B -3
C71 C 0.6415(16) 0.066(2) 0.3643(15) 0.117(7) Uani 0.5 1 d . U P B -3
C72 C 0.5936(8) 0.016(3) 0.3195(11) 0.112(7) Uani 0.5 1 d . U P B -3
C73 C 0.6129(12) -0.078(3) 0.3351(16) 0.120(7) Uani 0.5 1 d . U P B -3
C74 C 0.5641(12) -0.1031(19) 0.2342(13) 0.128(7) Uani 0.5 1 d D U P B -3
C75 C 0.5976(8) -0.1404(15) 0.2913(9) 0.113(6) Uani 0.5 1 d D U P B -3
C76 C 0.6344(9) -0.2147(16) 0.2799(10) 0.124(6) Uani 0.5 1 d D U P B -3
C77 C 0.6405(9) -0.2444(16) 0.2119(10) 0.146(8) Uani 0.5 1 d D U P B -3
C78 C 0.6936(10) -0.268(2) 0.2043(12) 0.138(8) Uani 0.5 1 d D U P B -3
C79 C 0.7214(10) -0.244(2) 0.2666(12) 0.125(8) Uani 0.5 1 d D U P B -3
C80 C 0.6861(10) -0.2126(17) 0.3111(10) 0.108(6) Uani 0.5 1 d D U P B -3
C81 C 0.7023(15) -0.1522(19) 0.3605(14) 0.102(6) Uani 0.5 1 d . U P B -3
C82 C 0.6708(10) -0.0889(19) 0.3744(9) 0.086(5) Uani 0.5 1 d . U P B -3
Ni1A Ni 0.51939(3) 0.000000 0.41902(4) 0.0262(2) Uani 1 2 d S T P C 1
C1A C 0.64470(16) -0.0444(3) 0.5697(2) 0.0334(10) Uani 1 1 d . . . C 1
N1A N 0.46439(18) 0.000000 0.3439(3) 0.0275(10) Uani 1 2 d S T P C 1
C2A C 0.49037(16) -0.1834(3) 0.3762(2) 0.0294(9) Uani 1 1 d . . . C 1
N2A N 0.52041(13) -0.1283(2) 0.41787(19) 0.0273(7) Uani 1 1 d . . . C 1
C3A C 0.45257(17) -0.1578(3) 0.3262(2) 0.0324(9) Uani 1 1 d . . . C 1
H3A H 0.433143 -0.201678 0.301021 0.039 Uiso 1 1 calc R U . C 1
N3A N 0.57657(18) 0.000000 0.4913(3) 0.0268(10) Uani 1 2 d S T P C 1
C4A C 0.44194(16) -0.0712(3) 0.3114(2) 0.0307(9) Uani 1 1 d . . . C 1
C6A C 0.55246(16) -0.1835(3) 0.4566(2) 0.0292(9) Uani 1 1 d . . . C 1
C5A C 0.68293(19) -0.1057(4) 0.6067(3) 0.0419(12) Uani 1 1 d . . . C 1
H5A H 0.663790 -0.157944 0.620762 0.050 Uiso 1 1 calc R U . C 1
H5B H 0.698916 -0.076262 0.647711 0.050 Uiso 1 1 calc R U . C 1
C7A C 0.54244(18) -0.2746(3) 0.4398(3) 0.0358(10) Uani 1 1 d . . . C 1
C8A C 0.50379(18) -0.2744(3) 0.3890(3) 0.0357(10) Uani 1 1 d . . . C 1
C9A C 0.4795(2) -0.3507(3) 0.3499(3) 0.0503(14) Uani 1 1 d . . . C 1
H9A H 0.441099 -0.341498 0.342364 0.060 Uiso 1 1 calc R U . C 1
H9B H 0.485632 -0.404731 0.376936 0.060 Uiso 1 1 calc R U . C 1
C10A C 0.5016(3) -0.3635(5) 0.2821(4) 0.0669(19) Uani 1 1 d . . . C 1
H10A H 0.484441 -0.413829 0.258949 0.100 Uiso 1 1 calc R U . C 1
H10B H 0.539575 -0.374135 0.289256 0.100 Uiso 1 1 calc R U . C 1
H10C H 0.495090 -0.310717 0.254694 0.100 Uiso 1 1 calc R U . C 1
C11A C 0.6258(3) -0.3655(4) 0.4461(4) 0.0616(17) Uani 1 1 d . . . C 1
H11A H 0.642621 -0.417323 0.467544 0.092 Uiso 1 1 calc R U . C 1
H11B H 0.648047 -0.314013 0.456242 0.092 Uiso 1 1 calc R U . C 1
H11C H 0.621090 -0.374371 0.397311 0.092 Uiso 1 1 calc R U . C 1
C12A C 0.5721(2) -0.3511(3) 0.4727(3) 0.0461(13) Uani 1 1 d . . . C 1
H12A H 0.550760 -0.404919 0.464987 0.055 Uiso 1 1 calc R U . C 1
H12B H 0.577275 -0.340957 0.521785 0.055 Uiso 1 1 calc R U . C 1
C13A C 0.59083(15) -0.1578(3) 0.5065(3) 0.0315(9) Uani 1 1 d . . . C 1
H13A H 0.610016 -0.201941 0.531689 0.038 Uiso 1 1 calc R U . C 1
C14A C 0.60241(15) -0.0715(3) 0.5213(2) 0.0294(9) Uani 1 1 d . . . C 1
C15A C 0.7265(2) -0.1350(5) 0.5643(4) 0.0625(18) Uani 1 1 d . . . C 1
H15A H 0.751126 -0.173087 0.591153 0.094 Uiso 1 1 calc R U . C 1
H15B H 0.745281 -0.083456 0.549565 0.094 Uiso 1 1 calc R U . C 1
H15C H 0.711089 -0.167215 0.524860 0.094 Uiso 1 1 calc R U . C 1
C16A C 0.40514(18) -0.0447(3) 0.2551(3) 0.0377(11) Uani 1 1 d . . . C 1
C17A C 0.3767(2) -0.1057(4) 0.2057(3) 0.0484(13) Uani 1 1 d . . . C 1
H17A H 0.347248 -0.073935 0.180881 0.058 Uiso 1 1 calc R U . C 1
H17B H 0.361690 -0.154526 0.230375 0.058 Uiso 1 1 calc R U . C 1
C18A C 0.4121(3) -0.1431(5) 0.1558(3) 0.0605(17) Uani 1 1 d . . . C 1
H18A H 0.392267 -0.185327 0.126538 0.091 Uiso 1 1 calc R U . C 1
H18B H 0.442161 -0.172584 0.180178 0.091 Uiso 1 1 calc R U . C 1
H18C H 0.424723 -0.095515 0.128572 0.091 Uiso 1 1 calc R U . C 1
C1C C 0.7288(3) -0.509(3) 0.2348(4) 0.060(5) Uani 0.5 1 d G . P D -3
H1C H 0.765025 -0.518200 0.248549 0.072 Uiso 0.5 1 calc R U P D -3
C2C C 0.7127(4) -0.493(3) 0.1676(4) 0.081(5) Uani 0.5 1 d G . P D -3
H2C H 0.737847 -0.490976 0.135467 0.097 Uiso 0.5 1 calc R U P D -3
C3C C 0.6597(5) -0.4799(14) 0.1475(4) 0.092(8) Uani 0.5 1 d G . P D -3
H3C H 0.648712 -0.468863 0.101544 0.111 Uiso 0.5 1 calc R U P D -3
C6C C 0.6229(4) -0.4830(17) 0.1945(5) 0.098(10) Uani 0.5 1 d G . P D -3
H6C H 0.586755 -0.473973 0.180703 0.118 Uiso 0.5 1 calc R U P D -3
C5C C 0.6391(3) -0.4991(19) 0.2616(5) 0.083(5) Uani 0.5 1 d G . P D -3
H5C H 0.613933 -0.501196 0.293784 0.100 Uiso 0.5 1 calc R U P D -3
C4C C 0.6920(3) -0.5123(19) 0.2818(3) 0.057(6) Uani 0.5 1 d G . P D -3
H4C H 0.703068 -0.523310 0.327708 0.069 Uiso 0.5 1 calc R U P D -3
C107 C 0.5425(19) -0.426(3) 0.025(3) 0.146(17) Uani 0.24 1 d G U P E -7
H107 H 0.564819 -0.475751 0.023862 0.175 Uiso 0.24 1 calc R U P E -7
C108 C 0.513(2) -0.414(3) 0.079(3) 0.146(18) Uani 0.24 1 d G U P E -7
H108 H 0.514682 -0.454726 0.114796 0.176 Uiso 0.24 1 calc R U P E -7
C109 C 0.480(2) -0.341(3) 0.081(2) 0.129(18) Uani 0.24 1 d G U P E -7
H109 H 0.459810 -0.332248 0.117598 0.155 Uiso 0.24 1 calc R U P E -7
C110 C 0.477(2) -0.281(2) 0.028(3) 0.116(16) Uani 0.24 1 d G U P E -7
H110 H 0.455075 -0.230794 0.029465 0.140 Uiso 0.24 1 calc R U P E -7
C111 C 0.507(2) -0.293(3) -0.026(3) 0.114(14) Uani 0.24 1 d G U P E -7
H111 H 0.505212 -0.251818 -0.061470 0.137 Uiso 0.24 1 calc R U P E -7
C112 C 0.5397(19) -0.366(4) -0.027(3) 0.137(17) Uani 0.24 1 d G U P E -7
H112 H 0.560084 -0.374296 -0.064272 0.164 Uiso 0.24 1 calc R U P E -7
C101 C 0.5562(10) -0.382(3) 0.019(2) 0.104(12) Uani 0.26 1 d G U P F -8
H101 H 0.591954 -0.399484 0.020431 0.125 Uiso 0.26 1 calc R U P F -8
C102 C 0.5309(11) -0.380(2) 0.0775(16) 0.099(12) Uani 0.26 1 d G U P F -8
H102 H 0.549313 -0.395720 0.119107 0.119 Uiso 0.26 1 calc R U P F -8
C103 C 0.4786(12) -0.354(3) 0.0752(16) 0.088(12) Uani 0.26 1 d G U P F -8
H103 H 0.461262 -0.352200 0.115275 0.105 Uiso 0.26 1 calc R U P F -8
C104 C 0.4516(11) -0.330(2) 0.0143(19) 0.098(13) Uani 0.26 1 d G U P F -8
H104 H 0.415852 -0.312443 0.012767 0.117 Uiso 0.26 1 calc R U P F -8
C105 C 0.4769(16) -0.332(3) -0.0443(15) 0.136(15) Uani 0.26 1 d G U P F -8
H105 H 0.458492 -0.316206 -0.085910 0.164 Uiso 0.26 1 calc R U P F -8
C106 C 0.5292(16) -0.358(3) -0.0420(16) 0.131(17) Uani 0.26 1 d G U P F -8
H106 H 0.546543 -0.359726 -0.082079 0.157 Uiso 0.26 1 calc R U P F -8

loop_
_atom_site_aniso_label
_atom_site_aniso_U_11
_atom_site_aniso_U_22
_atom_site_aniso_U_33
_atom_site_aniso_U_23
_atom_site_aniso_U_13
_atom_site_aniso_U_12
N1 0.043(3) 0.042(3) 0.062(4) 0.000 0.010(3) 0.000
Er1 0.0624(15) 0.0694(15) 0.105(2) 0.0506(17) 0.0435(15) 0.0120(13)
Er2 0.0354(12) 0.0827(18) 0.0601(13) -0.0010(11) 0.0279(9) 0.0115(10)
Er3 0.068(2) 0.0361(12) 0.086(2) -0.0159(15) 0.024(2) -0.0222(13)
Er4 0.0315(15) 0.091(3) 0.128(4) -0.007(3) 0.0257(19) 0.0073(15)
Er5 0.070(4) 0.061(3) 0.105(5) 0.007(4) 0.017(4) -0.035(3)
Er6 0.087(6) 0.130(7) 0.082(6) 0.000 0.046(5) 0.000
Er7 0.068(4) 0.044(3) 0.115(7) 0.032(4) -0.036(5) -0.028(3)
Er8 0.103(7) 0.096(6) 0.129(7) 0.060(5) -0.003(7) 0.000(6)
Er9 0.104(7) 0.179(14) 0.088(6) 0.047(7) 0.021(6) 0.025(9)
Er10 0.111(13) 0.202(17) 0.101(11) 0.000 0.033(11) 0.000
Er11 0.073(6) 0.091(8) 0.164(11) 0.037(8) 0.004(8) -0.025(6)
Er12 0.111(9) 0.181(12) 0.176(12) 0.019(11) -0.016(10) 0.035(9)
Er13 0.106(9) 0.118(12) 0.165(12) -0.007(10) -0.024(9) -0.001(8)
Er14 0.166(13) 0.169(13) 0.147(12) -0.015(11) 0.020(11) -0.021(12)
Er15 0.117(10) 0.097(10) 0.132(11) 0.014(9) 0.012(10) -0.029(9)
Er16 0.139(11) 0.105(9) 0.150(11) -0.014(9) 0.017(11) -0.016(10)
Er17 0.156(17) 0.166(18) 0.059(9) 0.000 -0.045(11) 0.000
Er18 0.102(11) 0.138(13) 0.155(13) 0.051(11) 0.005(11) 0.006(11)
Er19 0.111(16) 0.116(17) 0.167(19) 0.000 0.000(17) 0.000
Er20 0.124(13) 0.124(12) 0.167(13) 0.010(12) 0.014(12) 0.005(12)
Er21 0.132(13) 0.155(13) 0.150(13) 0.004(13) 0.022(12) -0.007(13)
Er22 0.109(13) 0.152(14) 0.157(15) 0.008(14) 0.010(13) -0.035(13)
C1 0.175(16) 0.117(13) 0.115(14) 0.042(12) 0.042(13) -0.077(13)
C2 0.199(16) 0.096(13) 0.103(14) 0.037(11) 0.035(13) -0.075(13)
C3 0.214(17) 0.119(14) 0.071(12) 0.027(11) 0.013(14) -0.072(14)
C4 0.194(16) 0.145(16) 0.048(8) 0.022(10) 0.028(11) -0.062(13)
C5 0.173(17) 0.171(17) 0.114(15) 0.050(14) 0.038(14) -0.062(14)
C6 0.108(14) 0.186(18) 0.141(15) 0.038(14) 0.065(12) -0.034(13)
C7 0.078(12) 0.161(17) 0.179(16) -0.007(15) 0.046(13) -0.056(13)
C8 0.107(15) 0.142(15) 0.186(17) -0.025(15) 0.016(15) -0.075(13)
C9 0.139(15) 0.091(14) 0.157(16) 0.008(12) 0.012(13) -0.087(11)
C10 0.131(13) 0.049(8) 0.130(13) -0.007(9) -0.004(12) -0.050(9)
C11 0.182(16) 0.053(10) 0.125(15) 0.001(13) 0.018(14) -0.024(12)
C12 0.196(18) 0.067(12) 0.126(15) 0.021(12) 0.007(15) -0.017(14)
C13 0.206(17) 0.080(13) 0.133(16) 0.039(13) -0.018(15) 0.049(14)
C14 0.180(17) 0.076(13) 0.141(17) 0.045(12) -0.043(14) 0.015(13)
C15 0.203(16) 0.120(14) 0.092(13) 0.025(12) -0.036(13) -0.035(14)
C16 0.210(16) 0.122(17) 0.065(8) 0.033(11) -0.056(11) -0.062(14)
C17 0.192(17) 0.164(16) 0.043(7) -0.005(10) 0.003(12) -0.043(15)
C18 0.206(16) 0.162(18) 0.070(9) -0.014(13) 0.046(11) -0.029(15)
C19 0.174(17) 0.166(17) 0.090(13) -0.018(12) 0.074(12) 0.009(15)
C20 0.119(12) 0.18(2) 0.110(12) 0.007(14) 0.068(10) 0.013(14)
C21 0.091(12) 0.177(18) 0.160(16) -0.024(14) 0.057(13) 0.030(13)
C22 0.063(8) 0.187(18) 0.171(14) -0.004(16) 0.033(11) -0.011(15)
C23 0.042(6) 0.187(15) 0.185(14) -0.011(18) -0.012(9) 0.016(17)
C24 0.059(11) 0.186(17) 0.163(16) -0.041(15) -0.053(12) -0.005(12)
C25 0.087(13) 0.134(15) 0.183(17) -0.038(15) -0.033(14) -0.039(12)
C26 0.122(15) 0.107(14) 0.156(16) -0.040(13) -0.026(14) -0.042(13)
C27 0.123(14) 0.072(13) 0.151(14) -0.056(12) -0.023(14) -0.029(12)
C28 0.155(15) 0.080(12) 0.137(15) -0.076(12) 0.013(14) -0.016(12)
C29 0.162(16) 0.087(12) 0.196(17) -0.053(14) 0.006(15) 0.036(13)
C30 0.159(14) 0.105(13) 0.207(18) -0.039(13) 0.014(15) 0.096(12)
C31 0.171(16) 0.116(14) 0.217(18) 0.020(14) -0.002(16) 0.107(13)
C32 0.092(13) 0.147(16) 0.238(18) 0.019(16) 0.012(15) 0.085(12)
C33 0.065(11) 0.164(16) 0.193(16) 0.052(15) -0.010(12) 0.052(13)
C34 0.172(15) 0.137(15) 0.170(15) 0.033(14) -0.077(13) 0.021(14)
C35 0.195(14) 0.114(17) 0.141(12) 0.054(12) -0.118(11) -0.052(13)
C36 0.172(16) 0.155(17) 0.185(16) -0.003(16) -0.076(15) -0.060(15)
C37 0.172(16) 0.133(18) 0.150(15) -0.045(15) -0.078(14) -0.008(16)
C38 0.175(18) 0.157(17) 0.082(13) -0.034(14) -0.035(15) 0.002(16)
C39 0.205(18) 0.130(16) 0.100(14) -0.063(12) 0.006(14) 0.026(16)
C40 0.184(17) 0.154(16) 0.099(13) -0.061(13) 0.031(14) 0.035(15)
C41 0.152(16) 0.138(14) 0.097(12) -0.060(11) 0.001(12) 0.077(13)
C42 0.116(15) 0.168(16) 0.157(15) -0.036(15) 0.033(13) 0.075(13)
C43 0.095(12) 0.155(15) 0.141(14) -0.006(14) 0.001(13) 0.107(11)
C44 0.070(12) 0.168(15) 0.192(16) -0.002(15) -0.047(13) 0.069(13)
C45 0.070(10) 0.140(15) 0.151(15) 0.008(13) -0.068(11) 0.038(11)
C46 0.105(11) 0.131(17) 0.145(13) -0.010(12) -0.083(10) 0.027(13)
C47 0.104(15) 0.172(18) 0.167(15) -0.013(16) -0.060(14) -0.009(14)
C48 0.138(16) 0.138(17) 0.141(16) -0.049(14) -0.045(15) -0.019(15)
C49 0.142(16) 0.123(14) 0.093(13) -0.066(12) -0.018(15) -0.027(15)
C50 0.171(16) 0.126(16) 0.132(16) -0.075(13) 0.011(15) -0.006(15)
C51 0.149(14) 0.142(14) 0.133(13) -0.085(12) 0.065(12) 0.025(13)
C52 0.127(14) 0.116(15) 0.215(18) -0.053(14) 0.046(15) 0.060(13)
C53 0.097(13) 0.151(15) 0.223(17) -0.040(15) 0.039(14) 0.071(13)
C54 0.044(8) 0.155(14) 0.160(14) -0.009(12) 0.068(9) 0.016(9)
C55 0.037(6) 0.168(16) 0.137(12) -0.030(13) 0.035(8) -0.036(10)
C56 0.056(7) 0.175(16) 0.198(14) 0.006(18) -0.017(10) -0.027(15)
C57 0.106(15) 0.170(17) 0.172(16) -0.003(16) -0.013(13) -0.074(14)
C58 0.115(14) 0.127(14) 0.160(15) -0.029(13) 0.035(12) -0.084(12)
C59 0.160(16) 0.125(15) 0.171(15) 0.009(14) -0.001(14) -0.097(13)
C60 0.188(17) 0.104(16) 0.121(15) -0.022(13) 0.006(14) -0.054(15)
C61 0.207(17) 0.083(14) 0.114(14) -0.042(13) 0.018(15) 0.013(15)
C62 0.199(17) 0.065(11) 0.118(14) -0.019(11) -0.008(15) 0.040(14)
C63 0.166(16) 0.096(14) 0.137(14) -0.024(12) -0.002(14) 0.076(13)
C64 0.130(14) 0.095(12) 0.124(13) 0.000(11) -0.003(12) 0.086(11)
C65 0.135(17) 0.076(15) 0.139(15) 0.024(13) -0.032(14) 0.046(13)
C66 0.107(13) 0.098(13) 0.126(14) 0.035(12) -0.047(12) 0.019(12)
C67 0.113(14) 0.096(12) 0.075(11) 0.031(10) -0.022(12) 0.005(12)
C68 0.107(12) 0.130(14) 0.089(10) 0.006(10) -0.036(11) -0.002(11)
C69 0.127(12) 0.136(14) 0.052(7) -0.006(8) 0.006(9) -0.025(11)
C70 0.128(11) 0.132(13) 0.051(6) -0.004(16) 0.032(7) -0.015(16)
C71 0.130(14) 0.162(15) 0.070(11) -0.018(11) 0.071(11) 0.009(14)
C72 0.079(9) 0.159(17) 0.108(10) -0.039(13) 0.072(8) -0.016(12)
C73 0.097(12) 0.172(15) 0.098(12) -0.020(12) 0.049(10) -0.058(12)
C74 0.094(11) 0.146(13) 0.150(12) -0.014(11) 0.049(10) -0.066(11)
C75 0.110(10) 0.159(12) 0.079(9) -0.004(9) 0.056(8) -0.092(9)
C76 0.162(13) 0.109(11) 0.104(10) 0.032(10) 0.017(10) -0.072(10)
C77 0.190(17) 0.089(12) 0.155(14) 0.057(11) -0.010(14) -0.076(14)
C78 0.213(18) 0.064(12) 0.137(15) 0.020(13) 0.018(15) -0.017(14)
C79 0.184(17) 0.062(11) 0.122(14) 0.019(12) -0.023(14) 0.001(13)
C80 0.186(16) 0.070(11) 0.068(10) 0.015(9) 0.025(11) -0.013(12)
C81 0.143(14) 0.085(12) 0.078(11) 0.030(9) 0.016(11) -0.042(11)
C82 0.102(12) 0.113(13) 0.046(7) 0.020(8) 0.035(9) -0.035(10)
Ni1A 0.0124(3) 0.0221(4) 0.0437(5) 0.000 0.0008(3) 0.000
C1A 0.0165(17) 0.041(2) 0.042(2) 0.002(2) -0.0019(17) 0.0007(17)
N1A 0.015(2) 0.024(2) 0.043(3) 0.000 0.003(2) 0.000
C2A 0.0183(17) 0.0223(19) 0.048(3) 0.0011(18) 0.0054(17) 0.0003(15)
N2A 0.0190(15) 0.0247(17) 0.0378(19) 0.0010(15) 0.0006(14) 0.0006(13)
C3A 0.0235(19) 0.028(2) 0.045(3) -0.0022(19) -0.0012(18) -0.0046(17)
N3A 0.0126(19) 0.025(2) 0.043(3) 0.000 0.0072(19) 0.000
C4A 0.0202(18) 0.028(2) 0.044(2) 0.0001(18) 0.0024(17) -0.0025(16)
C6A 0.0191(17) 0.026(2) 0.043(2) 0.0017(18) 0.0063(17) 0.0007(15)
C5A 0.025(2) 0.049(3) 0.050(3) 0.003(2) -0.007(2) 0.005(2)
C7A 0.028(2) 0.022(2) 0.058(3) 0.001(2) 0.006(2) 0.0029(17)
C8A 0.025(2) 0.023(2) 0.059(3) 0.000(2) 0.000(2) -0.0014(16)
C9A 0.038(3) 0.025(2) 0.085(4) -0.004(3) -0.009(3) -0.001(2)
C10A 0.061(4) 0.047(3) 0.092(5) -0.028(3) 0.002(4) 0.001(3)
C11A 0.048(3) 0.045(3) 0.091(5) -0.003(3) 0.002(3) 0.020(3)
C12A 0.032(2) 0.025(2) 0.080(4) 0.007(2) 0.000(2) 0.0042(19)
C13A 0.0149(16) 0.028(2) 0.051(3) 0.0052(19) -0.0015(17) 0.0046(15)
C14A 0.0115(16) 0.035(2) 0.041(2) 0.0019(19) 0.0019(16) 0.0018(15)
C15A 0.038(3) 0.072(4) 0.078(4) 0.015(4) 0.007(3) 0.028(3)
C16A 0.023(2) 0.036(2) 0.053(3) -0.001(2) -0.005(2) -0.0026(18)
C17A 0.037(3) 0.040(3) 0.064(4) -0.003(3) -0.015(2) -0.007(2)
C18A 0.064(4) 0.057(4) 0.058(4) -0.014(3) -0.009(3) -0.009(3)
C1C 0.067(6) 0.051(16) 0.061(6) 0.002(8) 0.000(5) -0.002(9)
C2C 0.108(10) 0.087(14) 0.049(6) -0.007(16) 0.017(6) 0.01(2)
C3C 0.114(13) 0.09(3) 0.066(8) -0.015(9) -0.019(9) -0.005(11)
C6C 0.078(9) 0.09(3) 0.115(13) -0.017(13) -0.020(9) -0.017(12)
C5C 0.074(7) 0.094(11) 0.083(9) -0.04(2) 0.018(7) 0.00(3)
C4C 0.068(7) 0.033(19) 0.070(6) -0.009(7) 0.007(5) 0.001(6)
C107 0.15(3) 0.12(3) 0.16(4) 0.01(3) 0.01(3) 0.06(3)
C108 0.16(4) 0.11(3) 0.17(4) 0.02(3) 0.01(3) 0.03(3)
C109 0.13(4) 0.11(3) 0.14(3) 0.01(3) 0.00(3) 0.05(3)
C110 0.12(4) 0.12(3) 0.11(3) 0.02(3) 0.00(3) 0.05(3)
C111 0.09(3) 0.14(3) 0.11(3) 0.00(3) -0.01(2) 0.04(3)
C112 0.12(3) 0.16(3) 0.13(3) 0.00(3) 0.03(3) 0.06(3)
C101 0.054(16) 0.12(3) 0.15(3) -0.01(3) 0.045(19) 0.014(18)
C102 0.076(19) 0.10(2) 0.12(3) 0.00(2) 0.02(2) -0.012(19)
C103 0.08(2) 0.11(3) 0.08(2) 0.00(2) 0.039(19) 0.02(2)
C104 0.09(2) 0.09(2) 0.11(3) -0.01(2) 0.03(2) 0.03(2)
C105 0.12(3) 0.14(3) 0.15(3) 0.01(3) 0.00(3) 0.03(3)
C106 0.09(3) 0.16(3) 0.15(4) 0.00(3) 0.04(3) 0.03(3)

loop_
_atom_type_symbol
_atom_type_description
_atom_type_scat_dispersion_real
_atom_type_scat_dispersion_imag
_atom_type_scat_source
C C 0.0033 0.0016 'International Tables Vol C Tables 4.2.6.8 and 6.1.1.4'
H H 0.0000 0.0000 'International Tables Vol C Tables 4.2.6.8 and 6.1.1.4'
N N 0.0061 0.0033 'International Tables Vol C Tables 4.2.6.8 and 6.1.1.4'
S S 0.1246 0.1234 'International Tables Vol C Tables 4.2.6.8 and 6.1.1.4'
Ni Ni 0.3393 1.1124 'International Tables Vol C Tables 4.2.6.8 and 6.1.1.4'
Er Er -0.2586 4.9576 'International Tables Vol C Tables 4.2.6.8 and 6.1.1.4'

loop_
_geom_angle_atom_site_label_1
_geom_angle_atom_site_label_2
_geom_angle_atom_site_label_3
_geom_angle
_geom_angle_site_symmetry_1
_geom_angle_site_symmetry_3
Er22 N1 Er22 78(3) 6 .
Er22 N1 Er12 80.7(15) 6 .
Er22 N1 Er12 43.6(15) . .
Er12 N1 Er12 52.8(13) 6 .
Er22 N1 Er21 87.0(18) 6 .
Er22 N1 Er21 31.4(14) . .
Er12 N1 Er21 107.2(14) 6 .
Er12 N1 Er21 74.5(14) . .
Er22 N1 Er1 156.9(15) 6 .
Er22 N1 Er1 93.9(14) . .
Er12 N1 Er1 114.0(8) 6 .
Er12 N1 Er1 78.9(7) . .
Er21 N1 Er1 97.7(12) . .
Er21 N1 Er1 171.5(13) 6 .
Er22 N1 Er6 52.6(15) 6 .
Er22 N1 Er6 52.6(15) . .
Er12 N1 Er6 88.8(9) 6 .
Er12 N1 Er6 88.8(9) . .
Er21 N1 Er6 39.4(12) . .
Er21 N1 Er6 39.4(12) 6 .
Er1 N1 Er6 137.0(2) . .
Er1 N1 Er6 137.0(2) 6 .
Er22 N1 Er9 123.2(16) 6 .
Er22 N1 Er9 101.6(16) . .
Er12 N1 Er9 79.9(9) 6 .
Er12 N1 Er9 65.3(8) . .
Er21 N1 Er9 122.0(13) . .
Er21 N1 Er9 151.3(14) 6 .
Er1 N1 Er9 36.6(6) . .
Er1 N1 Er9 64.3(6) 6 .
Er6 N1 Er9 153.5(6) . .
Er22 N1 Er14 103.3(18) 6 .
Er22 N1 Er14 72.5(16) . .
Er12 N1 Er14 141.7(12) 6 .
Er12 N1 Er14 114.3(11) . .
Er21 N1 Er14 41.2(14) . .
Er21 N1 Er14 77.3(15) 6 .
Er1 N1 Er14 94.9(9) . .
Er1 N1 Er14 130.6(9) 6 .
Er6 N1 Er14 53.2(9) . .
Er9 N1 Er14 131.4(11) . .
Er9 N1 Er14 153.0(10) 6 .
Er8 Er1 Er5 119.6(13) . .
Er8 Er1 Er7 68.9(10) . .
Er5 Er1 Er7 50.9(7) . .
Er8 Er1 Er9 69.6(11) . .
Er5 Er1 Er9 151.5(7) . .
Er7 Er1 Er9 131.8(8) . .
Er8 Er1 Er3 92.5(11) . .
Er5 Er1 Er3 27.1(6) . .
Er7 Er1 Er3 24.2(4) . .
Er9 Er1 Er3 145.0(6) . .
Er8 Er1 Er11 133.6(12) . .
Er5 Er1 Er11 25.4(8) . .
Er7 Er1 Er11 70.8(9) . .
Er9 Er1 Er11 127.9(8) . .
Er3 Er1 Er11 47.1(8) . .
Er8 Er1 Er18 27.9(15) . .
Er5 Er1 Er18 139.5(12) . .
Er7 Er1 Er18 92.9(12) . .
Er9 Er1 Er18 42.0(12) . .
Er3 Er1 Er18 113.9(12) . .
Er11 Er1 Er18 139.4(10) . .
Er8 Er1 N1 80.6(6) . .
Er5 Er1 N1 82.3(4) . .
Er7 Er1 N1 77.6(4) . .
Er9 Er1 N1 72.4(6) . .
Er3 Er1 N1 75.2(2) . .
Er11 Er1 N1 69.1(5) . .
Er18 Er1 N1 71.2(8) . .
Er8 Er1 Er20 38.8(13) . .
Er5 Er1 Er20 82.9(12) . .
Er7 Er1 Er20 36.2(11) . .
Er9 Er1 Er20 95.7(12) . .
Er3 Er1 Er20 56.3(10) . .
Er11 Er1 Er20 94.9(12) . .
Er18 Er1 Er20 57.7(15) . .
N1 Er1 Er20 60.8(10) . .
Er8 Er1 Er15 101.2(12) . .
Er5 Er1 Er15 24.9(8) . .
Er7 Er1 Er15 39.4(9) . .
Er9 Er1 Er15 133.1(8) . .
Er3 Er1 Er15 19.2(7) . .
Er11 Er1 Er15 33.2(9) . .
Er18 Er1 Er15 115.7(12) . .
N1 Er1 Er15 60.7(6) . .
Er20 Er1 Er15 62.4(12) . .
Er8 Er1 Er16 72.3(12) . .
Er5 Er1 Er16 49.3(10) . .
Er7 Er1 Er16 18.6(7) . .
Er9 Er1 Er16 122.1(8) . .
Er3 Er1 Er16 24.2(7) . .
Er11 Er1 Er16 62.3(10) . .
Er18 Er1 Er16 90.4(13) . .
N1 Er1 Er16 59.5(6) . .
Er20 Er1 Er16 33.9(11) . .
Er15 Er1 Er16 29.1(8) . .
Er9 Er1 Er16 116.6(7) 6 .
Er4 Er2 Er6 147.8(6) . .
Er2 Er2 Er6 65.9(4) 6 .
Er4 Er2 Er22 66(2) . .
Er2 Er2 Er22 135(2) 6 .
Er6 Er2 Er22 116(2) . .
Er4 Er2 Er21 117.5(19) . .
Er2 Er2 Er21 132.4(18) 6 .
Er6 Er2 Er21 72.0(19) . .
Er22 Er2 Er21 51(2) . .
Er4 Er2 Er21 143.8(17) 6 .
Er4 Er2 Er10 143.4(8) . .
Er2 Er2 Er10 77.7(2) 6 .
Er6 Er2 Er10 17.0(6) . .
Er22 Er2 Er10 99(2) . .
Er4 Er2 Er10 113.2(4) 6 .
Er21 Er2 Er10 56.9(19) . .
Er22 Er2 Er10 79.0(14) 6 .
Er4 Er2 N1 80.8(4) . .
Er2 Er2 N1 79.09(8) 6 .
Er6 Er2 N1 74.3(5) . .
Er22 Er2 N1 60(2) . .
Er4 Er2 N1 75.7(3) 6 .
Er21 Er2 N1 69.0(17) . .
Er22 Er2 N1 55.8(14) 6 .
Er10 Er2 N1 63.2(7) . .
Er21 Er2 N1 60.4(12) 6 .
Er4 Er2 Er12 31.5(7) . .
Er2 Er2 Er12 103.7(6) 6 .
Er6 Er2 Er12 131.6(7) . .
Er22 Er2 Er12 38(2) . .
Er4 Er2 Er12 65.7(7) 6 .
Er21 Er2 Er12 88.0(19) . .
Er22 Er2 Er12 80.1(17) 6 .
Er10 Er2 Er12 118.6(8) . .
Er21 Er2 Er12 106.9(13) 6 .
N1 Er2 Er12 57.3(5) . .
Er4 Er2 Er20 71.1(11) . .
Er2 Er2 Er20 135.7(9) 6 .
Er6 Er2 Er20 111.2(10) . .
Er22 Er2 Er20 5(3) . .
Er4 Er2 Er20 107.4(10) 6 .
Er21 Er2 Er20 46(2) . .
Er22 Er2 Er20 109.6(17) 6 .
Er10 Er2 Er20 94.2(10) . .
Er21 Er2 Er20 118.7(14) 6 .
N1 Er2 Er20 59.1(9) . .
Er12 Er2 Er20 42.7(11) . .
Er7 Er3 Er5 73.1(13) . .
Er7 Er3 Er15 143.0(17) . .
Er5 Er3 Er15 110(2) . .
Er7 Er3 Er16 87(2) . .
Er5 Er3 Er16 143.8(12) . .
Er15 Er3 Er16 68(2) . .
Er7 Er3 Er11 114.6(19) . .
Er5 Er3 Er11 46.1(12) . .
Er15 Er3 Er11 65.4(18) . .
Er16 Er3 Er11 125.9(16) . .
Er7 Er3 Er1 43.9(16) . .
Er5 Er3 Er1 29.9(8) . .
Er15 Er3 Er1 127.2(16) . .
Er16 Er3 Er1 120.6(13) . .
Er11 Er3 Er1 71.6(11) . .
Er7 Er3 Er8 16.5(15) . .
Er5 Er3 Er8 59.2(10) . .
Er15 Er3 Er8 135.3(13) . .
Er16 Er3 Er8 95.2(15) . .
Er11 Er3 Er8 98.4(11) . .
Er1 Er3 Er8 29.4(5) . .
Er7 Er3 Er20 43(2) . .
Er5 Er3 Er20 108.9(15) . .
Er15 Er3 Er20 106(2) . .
Er16 Er3 Er20 44.3(18) . .
Er11 Er3 Er20 131.0(13) . .
Er1 Er3 Er20 79.8(12) . .
Er8 Er3 Er20 51.7(13) . .
Er7 Er3 Er13 132.8(12) . .
Er5 Er3 Er13 78.6(12) . .
Er15 Er3 Er13 32(2) . .
Er16 Er3 Er13 94.3(17) . .
Er11 Er3 Er13 34.1(12) . .
Er1 Er3 Er13 98.6(8) . .
Er8 Er3 Er13 117.6(7) . .
Er20 Er3 Er13 119.3(13) . .
Er7 Er3 Er14 122.5(13) . .
Er5 Er3 Er14 116.7(11) . .
Er15 Er3 Er14 21.7(17) . .
Er16 Er3 Er14 50.2(17) . .
Er11 Er3 Er14 77.6(13) . .
Er1 Er3 Er14 121.6(8) . .
Er8 Er3 Er14 118.4(8) . .
Er20 Er3 Er14 85.0(15) . .
Er13 Er3 Er14 44.3(11) . .
Er7 Er3 N1 73.1(7) . .
Er5 Er3 N1 73.1(4) . .
Er15 Er3 N1 73.1(12) . .
Er16 Er3 N1 72.2(10) . .
Er11 Er3 N1 68.9(5) . .
Er1 Er3 N1 63.6(2) . .
Er8 Er3 N1 62.2(4) . .
Er20 Er3 N1 62.8(11) . .
Er13 Er3 N1 62.9(6) . .
Er14 Er3 N1 59.3(8) . .
Er7 Er3 Er21 87.1(18) . .
Er5 Er3 Er21 127.9(12) . .
Er15 Er3 Er21 61(2) . .
Er16 Er3 Er21 18.0(15) . .
Er11 Er3 Er21 109.9(14) . .
Er1 Er3 Er21 110.2(12) . .
Er8 Er3 Er21 90.2(13) . .
Er20 Er3 Er21 45.6(16) . .
Er13 Er3 Er21 81.3(14) . .
Er14 Er3 Er21 40.0(13) . .
N1 Er3 Er21 55.0(12) . .
Er2 Er4 Er22 72(3) . .
Er4 Er4 Er22 137(2) 6 .
Er2 Er4 Er12 133.9(9) . .
Er4 Er4 Er12 109.2(9) 6 .
Er22 Er4 Er12 65(3) . .
Er2 Er4 Er12 135.6(8) 6 .
Er2 Er4 Er6 18.3(3) . .
Er4 Er4 Er6 76.2(2) 6 .
Er22 Er4 Er6 77(3) . .
Er2 Er4 Er6 34.4(2) 6 .
Er12 Er4 Er6 127.7(7) . .
Er2 Er4 Er21 41.0(14) . .
Er4 Er4 Er21 120.0(14) 6 .
Er22 Er4 Er21 32(3) . .
Er2 Er4 Er21 81.3(14) 6 .
Er12 Er4 Er21 94.9(15) . .
Er6 Er4 Er21 47.1(14) . .
Er22 Er4 Er21 99(2) 6 .
Er2 Er4 Er20 89.2(12) . .
Er4 Er4 Er20 139.3(9) 6 .
Er22 Er4 Er20 17(3) . .
Er2 Er4 Er20 123.0(10) 6 .
Er12 Er4 Er20 48.8(13) . .
Er6 Er4 Er20 92.3(10) . .
Er22 Er4 Er20 116.5(16) 6 .
Er21 Er4 Er20 48.2(17) . .
Er12 Er4 Er20 100.5(12) 6 .
Er2 Er4 N1 78.8(4) . .
Er4 Er4 N1 79.23(14) 6 .
Er22 Er4 N1 59(2) . .
Er2 Er4 N1 74.4(3) 6 .
Er12 Er4 N1 65.2(6) . .
Er6 Er4 N1 65.1(4) . .
Er22 Er4 N1 55.8(14) 6 .
Er21 Er4 N1 62.4(13) . .
Er12 Er4 N1 59.7(5) 6 .
Er20 Er4 N1 60.8(9) . .
Er3 Er5 Er7 45.5(10) . .
Er3 Er5 Er1 123.0(13) . .
Er7 Er5 Er1 78.1(15) . .
Er3 Er5 Er11 93(2) . .
Er7 Er5 Er11 133(2) . .
Er1 Er5 Er11 129.5(17) . .
Er3 Er5 Er15 36.5(13) . .
Er7 Er5 Er15 76.5(19) . .
Er1 Er5 Er15 139.5(11) . .
Er11 Er5 Er15 57.8(16) . .
Er3 Er5 Er8 93.3(11) . .
Er7 Er5 Er8 48.6(14) . .
Er1 Er5 Er8 29.7(8) . .
Er11 Er5 Er8 143.4(10) . .
Er15 Er5 Er8 116.0(13) . .
Er3 Er5 Er16 20.6(8) . .
Er7 Er5 Er16 38.6(15) . .
Er1 Er5 Er16 108.5(11) . .
Er11 Er5 Er16 94.3(18) . .
Er15 Er5 Er16 38.2(13) . .
Er8 Er5 Er16 80.2(11) . .
Er3 Er5 Er19 112(2) . .
Er7 Er5 Er19 139.5(18) . .
Er1 Er5 Er19 105.9(17) . .
Er11 Er5 Er19 24(2) . .
Er15 Er5 Er19 76(2) . .
Er8 Er5 Er19 124.2(13) . .
Er16 Er5 Er19 107(2) . .
Er3 Er5 Er13 76.4(13) . .
Er7 Er5 Er13 112.4(17) . .
Er1 Er5 Er13 131.5(8) . .
Er11 Er5 Er13 20.6(15) . .
Er15 Er5 Er13 40.0(14) . .
Er8 Er5 Er13 131.6(7) . .
Er16 Er5 Er13 74.4(12) . .
Er19 Er5 Er13 35.7(15) . .
Er3 Er5 Er9 124.2(10) . .
Er7 Er5 Er9 83.6(15) . .
Er1 Er5 Er9 16.9(5) . .
Er11 Er5 Er9 114.4(14) . .
Er15 Er5 Er9 128.4(9) . .
Er8 Er5 Er9 36.8(7) . .
Er16 Er5 Er9 105.8(9) . .
Er19 Er5 Er9 91.3(15) . .
Er13 Er5 Er9 114.6(8) . .
Er3 Er5 N1 85.2(4) . .
Er7 Er5 N1 77.4(6) . .
Er1 Er5 N1 73.0(4) . .
Er11 Er5 N1 77.1(8) . .
Er15 Er5 N1 71.0(8) . .
Er8 Er5 N1 67.6(4) . .
Er16 Er5 N1 65.6(7) . .
Er19 Er5 N1 66.1(12) . .
Er13 Er5 N1 64.5(6) . .
Er9 Er5 N1 58.2(5) . .
Er3 Er5 Er20 50.6(12) . .
Er7 Er5 Er20 18.8(10) . .
Er1 Er5 Er20 73.5(12) . .
Er11 Er5 Er20 121.6(16) . .
Er15 Er5 Er20 72.2(16) . .
Er8 Er5 Er20 44.8(11) . .
Er16 Er5 Er20 35.4(12) . .
Er19 Er5 Er20 122.2(17) . .
Er13 Er5 Er20 101.3(12) . .
Er9 Er5 Er20 73.9(11) . .
N1 Er5 Er20 58.6(9) . .
Er2 Er6 Er10 146.0(11) . .
Er2 Er6 Er10 146.0(11) 6 .
Er2 Er6 Er21 66.1(19) . .
Er2 Er6 Er21 111(2) 6 .
Er10 Er6 Er21 83(2) . .
Er2 Er6 Er4 13.9(3) . .
Er2 Er6 Er4 39.2(6) 6 .
Er10 Er6 Er4 143.1(14) . .
Er21 Er6 Er4 72(2) . .
Er21 Er6 Er4 98(2) 6 .
Er2 Er6 Er22 33.9(13) . .
Er2 Er6 Er22 73.3(16) 6 .
Er10 Er6 Er22 112.1(16) . .
Er21 Er6 Er22 38.0(19) . .
Er21 Er6 Er22 117(3) 6 .
Er4 Er6 Er22 35.4(13) . .
Er4 Er6 Er22 60.1(15) 6 .
Er22 Er6 Er22 83(3) 6 .
Er2 Er6 Er14 113.7(10) . .
Er2 Er6 Er14 141.8(11) 6 .
Er10 Er6 Er14 32.8(11) . .
Er21 Er6 Er14 51(2) . .
Er21 Er6 Er14 104(2) 6 .
Er4 Er6 Er14 114.3(10) . .
Er4 Er6 Er14 129.5(10) 6 .
Er22 Er6 Er14 117.0(16) 6 .
Er22 Er6 Er14 80.2(16) . .
Er14 Er6 Er14 56.1(19) 6 .
Er2 Er6 N1 78.7(6) . .
Er2 Er6 N1 78.7(6) 6 .
Er10 Er6 N1 77.7(14) . .
Er21 Er6 N1 69.6(17) . .
Er21 Er6 N1 69.6(17) 6 .
Er4 Er6 N1 68.4(5) . .
Er4 Er6 N1 68.4(5) 6 .
Er22 Er6 N1 56.5(14) 6 .
Er22 Er6 N1 56.5(14) . .
Er14 Er6 N1 63.8(8) 6 .
Er14 Er6 N1 63.8(8) . .
Er3 Er7 Er5 61.4(8) . .
Er3 Er7 Er1 111.9(19) . .
Er5 Er7 Er1 51.0(15) . .
Er3 Er7 Er8 154(2) . .
Er5 Er7 Er8 96(2) . .
Er1 Er7 Er8 44.9(10) . .
Er3 Er7 Er16 60(2) . .
Er5 Er7 Er16 115(2) . .
Er1 Er7 Er16 144.6(12) . .
Er8 Er7 Er16 128.9(15) . .
Er3 Er7 Er20 118(3) . .
Er5 Er7 Er20 149.3(16) . .
Er1 Er7 Er20 115.4(17) . .
Er8 Er7 Er20 74.8(18) . .
Er16 Er7 Er20 57.9(19) . .
Er3 Er7 Er15 21.3(10) . .
Er5 Er7 Er15 67.6(16) . .
Er1 Er7 Er15 111.8(14) . .
Er8 Er7 Er15 141.8(12) . .
Er16 Er7 Er15 47.4(15) . .
Er20 Er7 Er15 102(2) . .
Er3 Er7 Er11 43.9(14) . .
Er5 Er7 Er11 23.8(12) . .
Er1 Er7 Er11 69.0(11) . .
Er8 Er7 Er11 110.5(15) . .
Er16 Er7 Er11 90.9(16) . .
Er20 Er7 Er11 133.1(16) . .
Er15 Er7 Er11 44.7(11) . .
Er3 Er7 Er18 151.7(13) . .
Er5 Er7 Er18 103(2) . .
Er1 Er7 Er18 54.7(10) . .
Er8 Er7 Er18 14.7(10) . .
Er16 Er7 Er18 114.2(15) . .
Er20 Er7 Er18 61.9(18) . .
Er15 Er7 Er18 133.3(10) . .
Er11 Er7 Er18 113.1(13) . .
Er3 Er7 N1 89.4(8) . .
Er5 Er7 N1 78.3(7) . .
Er1 Er7 N1 71.1(5) . .
Er8 Er7 N1 72.9(6) . .
Er16 Er7 N1 74.3(10) . .
Er20 Er7 N1 71.0(14) . .
Er15 Er7 N1 70.2(8) . .
Er11 Er7 N1 67.0(5) . .
Er18 Er7 N1 63.2(7) . .
Er3 Er7 Er9 127.9(17) . .
Er5 Er7 Er9 72.7(17) . .
Er1 Er7 Er9 25.8(5) . .
Er8 Er7 Er9 26.2(9) . .
Er16 Er7 Er9 128.8(11) . .
Er20 Er7 Er9 89.6(17) . .
Er15 Er7 Er9 118.5(12) . .
Er11 Er7 Er9 84.6(11) . .
Er18 Er7 Er9 30.8(8) . .
N1 Er7 Er9 57.0(5) . .
Er3 Er7 Er22 102.4(19) . .
Er5 Er7 Er22 126.3(13) . .
Er1 Er7 Er22 109.4(12) . .
Er8 Er7 Er22 80.6(14) . .
Er16 Er7 Er22 48.4(16) . .
Er20 Er7 Er22 24.4(17) . .
Er15 Er7 Er22 82.8(16) . .
Er11 Er7 Er22 108.8(13) . .
Er18 Er7 Er22 65.9(14) . .
N1 Er7 Er22 49.2(11) . .
Er9 Er7 Er22 85.1(12) . .
Er1 Er8 Er18 129(2) . .
Er1 Er8 Er7 66.2(11) . .
Er18 Er8 Er7 149(2) . .
Er1 Er8 Er9 70.9(15) . .
Er18 Er8 Er9 58.4(19) . .
Er7 Er8 Er9 130.5(15) . .
Er1 Er8 Er5 30.7(8) . .
Er18 Er8 Er5 148.9(17) . .
Er7 Er8 Er5 35.6(10) . .
Er9 Er8 Er5 97.8(13) . .
Er1 Er8 Er20 120.7(17) . .
Er18 Er8 Er20 92(3) . .
Er7 Er8 Er20 59.9(17) . .
Er9 Er8 Er20 132.8(17) . .
Er5 Er8 Er20 91.7(15) . .
Er1 Er8 Er3 58.2(9) . .
Er18 Er8 Er3 148.4(17) . .
Er7 Er8 Er3 9.5(7) . .
Er9 Er8 Er3 121.1(12) . .
Er5 Er8 Er3 27.5(4) . .
Er20 Er8 Er3 65.4(14) . .
Er1 Er8 Er12 134.9(9) . .
Er18 Er8 Er12 40.7(18) . .
Er7 Er8 Er12 108.3(13) . .
Er9 Er8 Er12 85.5(13) . .
Er5 Er8 Er12 126.4(8) . .
Er20 Er8 Er12 53.1(16) . .
Er3 Er8 Er12 109.8(9) . .
Er1 Er8 Er17 102.5(16) . .
Er18 Er8 Er17 28.1(18) . .
Er7 Er8 Er17 137.6(8) . .
Er9 Er8 Er17 36.3(13) . .
Er5 Er8 Er17 121.3(10) . .
Er20 Er8 Er17 101.0(19) . .
Er3 Er8 Er17 131.2(6) . .
Er12 Er8 Er17 49.6(14) . .
Er1 Er8 N1 75.2(5) . .
Er18 Er8 N1 82.6(14) . .
Er7 Er8 N1 75.4(5) . .
Er9 Er8 N1 71.0(6) . .
Er5 Er8 N1 69.9(4) . .
Er20 Er8 N1 69.3(13) . .
Er3 Er8 N1 69.3(4) . .
Er12 Er8 N1 60.7(6) . .
Er17 Er8 N1 62.2(6) . .
Er1 Er8 Er16 85.1(12) . .
Er18 Er8 Er16 122(2) . .
Er7 Er8 Er16 26.6(10) . .
Er9 Er8 Er16 130.0(10) . .
Er5 Er8 Er16 55.5(9) . .
Er20 Er8 Er16 36.2(14) . .
Er3 Er8 Er16 29.8(8) . .
Er12 Er8 Er16 81.8(11) . .
Er17 Er8 Er16 117.8(11) . .
N1 Er8 Er16 60.6(7) . .
Er9 Er9 Er18 121(2) 6 .
Er9 Er9 Er17 62.2(13) 6 .
Er18 Er9 Er17 60(2) . .
Er9 Er9 Er8 147.0(7) 6 .
Er18 Er9 Er8 49.8(18) . .
Er17 Er9 Er8 105.0(18) . .
Er9 Er9 Er1 129.2(6) 6 .
Er18 Er9 Er1 89(2) . .
Er17 Er9 Er1 136.6(18) . .
Er8 Er9 Er1 39.5(10) . .
Er9 Er9 N1 74.1(6) 6 .
Er18 Er9 N1 81.4(14) . .
Er17 Er9 N1 74.9(12) . .
Er8 Er9 N1 73.1(7) . .
Er1 Er9 N1 71.0(6) . .
Er18 Er9 N1 66.1(9) 6 .
Er9 Er9 Er5 118.2(5) 6 .
Er18 Er9 Er5 93(2) . .
Er17 Er9 Er5 131.4(16) . .
Er8 Er9 Er5 45.4(10) . .
Er1 Er9 Er5 11.6(3) . .
Er18 Er9 Er5 125.5(11) 6 .
N1 Er9 Er5 61.0(5) . .
Er9 Er9 Er12 98.7(8) 6 .
Er18 Er9 Er12 27.8(13) . .
Er17 Er9 Er12 46.5(14) . .
Er8 Er9 Er12 59.2(11) . .
Er1 Er9 Er12 91.7(10) . .
Er18 Er9 Er12 70.3(12) 6 .
N1 Er9 Er12 56.5(6) . .
Er5 Er9 Er12 90.1(9) . .
Er1 Er9 Er12 102.0(8) 6 .
Er9 Er9 Er7 130.7(4) 6 .
Er18 Er9 Er7 69(2) . .
Er17 Er9 Er7 114.8(17) . .
Er8 Er9 Er7 23.3(8) . .
Er1 Er9 Er7 22.4(5) . .
Er18 Er9 Er7 123.7(10) 6 .
N1 Er9 Er7 59.3(5) . .
Er5 Er9 Er7 23.7(4) . .
Er1 Er9 Er7 106.1(5) 6 .
Er12 Er9 Er7 69.3(8) . .
Er6 Er10 Er14 120(2) . .
Er14 Er10 Er14 97(3) 6 .
Er6 Er10 Er21 59.7(19) . .
Er14 Er10 Er21 138(3) 6 .
Er14 Er10 Er21 61(2) . .
Er6 Er10 Er2 17.0(6) . .
Er14 Er10 Er2 124(2) 6 .
Er14 Er10 Er2 103.6(19) . .
Er21 Er10 Er2 44.4(18) . .
Er21 Er10 Er2 69(2) 6 .
Er6 Er10 N1 75.1(14) . .
Er14 Er10 N1 73.4(16) 6 .
Er14 Er10 N1 73.4(16) . .
Er21 Er10 N1 66.0(17) . .
Er21 Er10 N1 66.0(17) 6 .
Er2 Er10 N1 64.0(8) . .
Er2 Er10 N1 64.0(8) 6 .
Er6 Er10 Er13 133.0(18) . .
Er14 Er10 Er13 61.3(18) 6 .
Er14 Er10 Er13 36.3(17) . .
Er21 Er10 Er13 88.1(18) . .
Er21 Er10 Er13 108.7(19) 6 .
Er2 Er10 Er13 117.8(11) . .
Er2 Er10 Er13 124.0(12) 6 .
N1 Er10 Er13 60.0(8) . .
Er13 Er10 Er13 25.0(11) 6 .
Er6 Er10 Er15 112.2(14) . .
Er14 Er10 Er15 92(2) 6 .
Er14 Er10 Er15 14.9(15) . .
Er21 Er10 Er15 57.6(17) . .
Er21 Er10 Er15 123.3(19) 6 .
Er2 Er10 Er15 95.2(10) . .
Er2 Er10 Er15 112.1(12) 6 .
N1 Er10 Er15 58.4(8) . .
Er13 Er10 Er15 55.8(11) 6 .
Er13 Er10 Er15 31.7(9) . .
Er5 Er11 Er19 136(4) . .
Er5 Er11 Er13 143(3) . .
Er19 Er11 Er13 64(3) . .
Er5 Er11 Er15 82(2) . .
Er19 Er11 Er15 125(4) . .
Er13 Er11 Er15 64(2) . .
Er5 Er11 Er3 40.6(11) . .
Er19 Er11 Er3 156(2) . .
Er13 Er11 Er3 106(2) . .
Er15 Er11 Er3 42.5(15) . .
Er5 Er11 Er1 25.0(10) . .
Er19 Er11 Er1 111(3) . .
Er13 Er11 Er1 141.6(14) . .
Er15 Er11 Er1 98.7(19) . .
Er3 Er11 Er1 61.3(10) . .
Er5 Er11 Er7 23.4(12) . .
Er19 Er11 Er7 143(3) . .
Er13 Er11 Er7 119(2) . .
Er15 Er11 Er7 60.1(17) . .
Er3 Er11 Er7 21.5(6) . .
Er1 Er11 Er7 40.2(8) . .
Er5 Er11 Er16 59.8(15) . .
Er19 Er11 Er16 134(3) . .
Er13 Er11 Er16 83.7(19) . .
Er15 Er11 Er16 25.1(16) . .
Er3 Er11 Er16 24.8(9) . .
Er1 Er11 Er16 73.7(11) . .
Er7 Er11 Er16 36.5(10) . .
Er13 Er11 Er16 100.2(13) 6 .
Er11 Er11 Er16 117.1(7) 6 .
Er5 Er11 Er14 101.7(17) . .
Er19 Er11 Er14 97(3) . .
Er13 Er11 Er14 41.1(16) . .
Er15 Er11 Er14 28.3(15) . .
Er3 Er11 Er14 66.5(12) . .
Er1 Er11 Er14 108.7(12) . .
Er7 Er11 Er14 78.3(12) . .
Er13 Er11 Er14 59.7(12) 6 .
Er11 Er11 Er14 85.9(10) 6 .
Er16 Er11 Er14 42.8(11) . .
Er5 Er11 N1 78.2(9) . .
Er19 Er11 N1 79(2) . .
Er13 Er11 N1 77.2(11) . .
Er15 Er11 N1 74.3(11) . .
Er3 Er11 N1 77.4(7) . .
Er1 Er11 N1 64.9(5) . .
Er7 Er11 N1 67.1(6) . .
Er13 Er11 N1 66.6(7) 6 .
Er11 Er11 N1 61.1(6) 6 .
Er16 Er11 N1 61.5(7) . .
Er14 Er11 N1 59.1(8) . .
Er18 Er12 Er22 119(3) . .
Er18 Er12 Er4 150.8(16) . .
Er22 Er12 Er4 40.4(17) . .
Er18 Er12 Er20 82(2) . .
Er22 Er12 Er20 43.9(19) . .
Er4 Er12 Er20 84.0(18) . .
Er18 Er12 Er17 45.6(19) . .
Er22 Er12 Er17 130(2) . .
Er4 Er12 Er17 123.9(14) . .
Er20 Er12 Er17 118(2) . .
Er18 Er12 Er8 31.0(16) . .
Er22 Er12 Er8 88.4(19) . .
Er4 Er12 Er8 125.0(11) . .
Er20 Er12 Er8 52.3(16) . .
Er17 Er12 Er8 67.7(14) . .
Er12 Er12 Er8 112.9(7) 6 .
Er18 Er12 N1 79.9(13) . .
Er22 Er12 N1 60.7(17) . .
Er4 Er12 N1 71.4(7) . .
Er20 Er12 N1 71.0(13) . .
Er17 Er12 N1 69.4(10) . .
Er12 Er12 N1 63.6(7) 6 .
Er8 Er12 N1 64.3(6) . .
Er4 Er12 N1 64.3(6) 6 .
Er18 Er12 Er2 137.7(16) . .
Er22 Er12 Er2 27.6(18) . .
Er4 Er12 Er2 14.7(3) . .
Er20 Er12 Er2 71.4(16) . .
Er17 Er12 Er2 122.6(11) . .
Er12 Er12 Er2 76.3(6) 6 .
Er8 Er12 Er2 110.4(9) . .
Er4 Er12 Er2 30.6(4) 6 .
N1 Er12 Er2 60.9(6) . .
Er18 Er12 Er9 24.2(12) . .
Er22 Er12 Er9 109.8(18) . .
Er4 Er12 Er9 129.2(9) . .
Er20 Er12 Er9 85.4(17) . .
Er17 Er12 Er9 32.6(11) . .
Er12 Er12 Er9 81.3(8) 6 .
Er8 Er12 Er9 35.4(7) . .
Er4 Er12 Er9 116.0(9) 6 .
N1 Er12 Er9 58.3(6) . .
Er2 Er12 Er9 119.0(8) . .
Er13 Er13 Er11 119.4(16) 6 .
Er13 Er13 Er19 65.3(17) 6 .
Er11 Er13 Er19 56.8(19) . .
Er13 Er13 Er15 147.2(13) 6 .
Er11 Er13 Er15 61.8(18) . .
Er19 Er13 Er15 116(3) . .
Er13 Er13 Er14 105.6(15) 6 .
Er11 Er13 Er14 109(2) . .
Er19 Er13 Er14 142(3) . .
Er15 Er13 Er14 51.5(19) . .
Er13 Er13 Er3 141.3(6) 6 .
Er11 Er13 Er3 39.7(13) . .
Er19 Er13 Er3 94(2) . .
Er15 Er13 Er3 22.6(14) . .
Er14 Er13 Er3 70.6(15) . .
Er11 Er13 Er3 114.7(12) 6 .
Er13 Er13 Er5 124.8(7) 6 .
Er11 Er13 Er5 16.8(11) . .
Er19 Er13 Er5 69.0(18) . .
Er15 Er13 Er5 47.5(16) . .
Er14 Er13 Er5 92.3(15) . .
Er11 Er13 Er5 93.5(12) 6 .
Er3 Er13 Er5 24.9(4) . .
Er13 Er13 N1 77.1(5) 6 .
Er11 Er13 N1 72.9(11) . .
Er19 Er13 N1 75(2) . .
Er15 Er13 N1 72.2(12) . .
Er14 Er13 N1 66.9(12) . .
Er11 Er13 N1 64.1(7) 6 .
Er3 Er13 N1 65.9(5) . .
Er5 Er13 N1 62.7(6) . .
Er14 Er13 N1 60.5(9) 6 .
Er15 Er13 N1 60.1(8) 6 .
Er13 Er13 Er10 77.5(5) 6 .
Er11 Er13 Er10 122.2(16) . .
Er19 Er13 Er10 125(2) . .
Er15 Er13 Er10 76.3(17) . .
Er14 Er13 Er10 28.2(14) . .
Er11 Er13 Er10 94.7(11) 6 .
Er3 Er13 Er10 90.9(10) . .
Er5 Er13 Er10 106.3(10) . .
Er14 Er13 Er10 31.5(9) 6 .
Er15 Er13 Er10 63.2(10) 6 .
N1 Er13 Er10 56.9(9) . .
Er10 Er14 Er15 150(3) . .
Er10 Er14 Er21 74(2) . .
Er15 Er14 Er21 95(3) . .
Er10 Er14 Er13 115(3) . .
Er15 Er14 Er13 54(2) . .
Er21 Er14 Er13 135(3) . .
Er10 Er14 Er16 121(3) . .
Er15 Er14 Er16 46.6(18) . .
Er21 Er14 Er16 49(2) . .
Er13 Er14 Er16 98(2) . .
Er10 Er14 Er6 27.0(14) . .
Er15 Er14 Er6 132(2) . .
Er21 Er14 Er6 48(2) . .
Er13 Er14 Er6 127.2(18) . .
Er16 Er14 Er6 94.2(17) . .
Er14 Er14 Er6 62.0(10) 6 .
Er10 Er14 Er3 138(2) . .
Er15 Er14 Er3 16.2(14) . .
Er21 Er14 Er3 79(2) . .
Er13 Er14 Er3 65.1(14) . .
Er16 Er14 Er3 32.8(13) . .
Er14 Er14 Er3 123.5(8) 6 .
Er6 Er14 Er3 116.3(14) . .
Er13 Er14 Er3 87.6(13) 6 .
Er10 Er14 N1 74.2(17) . .
Er15 Er14 N1 76.2(15) . .
Er21 Er14 N1 68.2(19) . .
Er13 Er14 N1 72.9(12) . .
Er16 Er14 N1 71.2(12) . .
Er14 Er14 N1 65.2(9) 6 .
Er6 Er14 N1 63.0(8) . .
Er13 Er14 N1 64.7(9) 6 .
Er3 Er14 N1 66.3(8) . .
Er10 Er14 Er11 128(2) . .
Er15 Er14 Er11 28.8(16) . .
Er21 Er14 Er11 108(2) . .
Er13 Er14 Er11 29.9(10) . .
Er16 Er14 Er11 68.0(16) . .
Er14 Er14 Er11 94.1(10) 6 .
Er6 Er14 Er11 123.9(13) . .
Er13 Er14 Er11 52.2(10) 6 .
Er3 Er14 Er11 35.9(8) . .
N1 Er14 Er11 60.9(9) . .
Er10 Er14 Er22 74(2) . .
Er15 Er14 Er22 86(2) . .
Er21 Er14 Er22 19.8(19) . .
Er13 Er14 Er22 116.7(19) . .
Er16 Er14 Er22 47.3(16) . .
Er14 Er14 Er22 96.9(13) 6 .
Er6 Er14 Er22 47.6(13) . .
Er13 Er14 Er22 113.3(16) 6 .
Er3 Er14 Er22 70.3(14) . .
N1 Er14 Er22 48.6(12) . .
Er11 Er14 Er22 92.5(16) . .
Er3 Er15 Er16 64(2) . .
Er3 Er15 Er14 142(3) . .
Er16 Er15 Er14 83(3) . .
Er3 Er15 Er11 72(2) . .
Er16 Er15 Er11 128(3) . .
Er14 Er15 Er11 123(3) . .
Er3 Er15 Er13 126(3) . .
Er16 Er15 Er13 147(2) . .
Er14 Er15 Er13 74(2) . .
Er11 Er15 Er13 54(2) . .
Er3 Er15 Er5 33.1(11) . .
Er16 Er15 Er5 90(2) . .
Er14 Er15 Er5 141(2) . .
Er11 Er15 Er5 39.7(13) . .
Er13 Er15 Er5 93(2) . .
Er3 Er15 Er7 15.7(7) . .
Er16 Er15 Er7 55(2) . .
Er14 Er15 Er7 127(2) . .
Er11 Er15 Er7 75(2) . .
Er13 Er15 Er7 124(2) . .
Er5 Er15 Er7 35.9(10) . .
Er3 Er15 Er21 95(2) . .
Er16 Er15 Er21 36(2) . .
Er14 Er15 Er21 48(2) . .
Er11 Er15 Er21 132(2) . .
Er13 Er15 Er21 114(2) . .
Er5 Er15 Er21 112(2) . .
Er7 Er15 Er21 82.3(19) . .
Er3 Er15 Er19 95(2) . .
Er16 Er15 Er19 136(2) . .
Er14 Er15 Er19 98(2) . .
Er11 Er15 Er19 25.7(17) . .
Er13 Er15 Er19 30.7(18) . .
Er5 Er15 Er19 62.0(18) . .
Er7 Er15 Er19 94(2) . .
Er21 Er15 Er19 120.1(19) . .
Er3 Er15 N1 83.3(14) . .
Er16 Er15 N1 75.5(14) . .
Er14 Er15 N1 71.2(15) . .
Er11 Er15 N1 72.8(12) . .
Er13 Er15 N1 74.5(12) . .
Er5 Er15 N1 70.4(9) . .
Er7 Er15 N1 69.1(8) . .
Er21 Er15 N1 59.9(14) . .
Er19 Er15 N1 63.1(12) . .
Er13 Er15 N1 61.3(8) 6 .
Er3 Er15 Er1 33.7(11) . .
Er16 Er15 Er1 80(2) . .
Er14 Er15 Er1 127.8(18) . .
Er11 Er15 Er1 48.1(15) . .
Er13 Er15 Er1 95.4(19) . .
Er5 Er15 Er1 15.6(5) . .
Er7 Er15 Er1 28.9(9) . .
Er21 Er15 Er1 96.9(16) . .
Er19 Er15 Er1 65.1(16) . .
Er13 Er15 Er1 91.6(12) 6 .
N1 Er15 Er1 57.0(6) . .
Er3 Er16 Er15 48.1(18) . .
Er3 Er16 Er7 32.5(8) . .
Er15 Er16 Er7 78(2) . .
Er3 Er16 Er21 146(3) . .
Er15 Er16 Er21 112(3) . .
Er7 Er16 Er21 134(3) . .
Er3 Er16 Er20 100(3) . .
Er15 Er16 Er20 137(3) . .
Er7 Er16 Er20 67(2) . .
Er21 Er16 Er20 79(3) . .
Er3 Er16 Er14 97(2) . .
Er15 Er16 Er14 51(2) . .
Er7 Er16 Er14 120(2) . .
Er21 Er16 Er14 62(2) . .
Er20 Er16 Er14 131(3) . .
Er3 Er16 Er22 125(2) . .
Er15 Er16 Er22 127(2) . .
Er7 Er16 Er22 99(2) . .
Er21 Er16 Er22 39(2) . .
Er20 Er16 Er22 42(2) . .
Er14 Er16 Er22 92(2) . .
Er3 Er16 Er5 15.6(6) . .
Er15 Er16 Er5 51.3(19) . .
Er7 Er16 Er5 26.8(8) . .
Er21 Er16 Er5 133(2) . .
Er20 Er16 Er5 90(2) . .
Er14 Er16 Er5 94.4(18) . .
Er22 Er16 Er5 110.0(19) . .
Er3 Er16 Er11 29.4(10) . .
Er15 Er16 Er11 27.3(17) . .
Er7 Er16 Er11 52.5(12) . .
Er21 Er16 Er11 119(2) . .
Er20 Er16 Er11 111(2) . .
Er14 Er16 Er11 69.2(16) . .
Er22 Er16 Er11 114.7(18) . .
Er5 Er16 Er11 25.8(7) . .
Er3 Er16 N1 79.3(11) . .
Er15 Er16 N1 74.3(15) . .
Er7 Er16 N1 71.9(10) . .
Er21 Er16 N1 68(2) . .
Er20 Er16 N1 71.6(17) . .
Er14 Er16 N1 66.6(12) . .
Er22 Er16 N1 55.1(16) . .
Er5 Er16 N1 64.5(7) . .
Er11 Er16 N1 60.1(7) . .
Er3 Er16 Er8 55.1(13) . .
Er15 Er16 Er8 94(2) . .
Er7 Er16 Er8 24.5(8) . .
Er21 Er16 Er8 111(2) . .
Er20 Er16 Er8 45.9(19) . .
Er14 Er16 Er8 120.9(15) . .
Er22 Er16 Er8 74.2(19) . .
Er5 Er16 Er8 44.3(8) . .
Er11 Er16 Er8 66.4(10) . .
N1 Er16 Er8 58.2(6) . .
Er3 Er16 Er13 57.2(15) . .
Er15 Er16 Er13 17.4(13) . .
Er7 Er16 Er13 81.4(16) . .
Er21 Er16 Er13 97(2) . .
Er20 Er16 Er13 128(2) . .
Er14 Er16 Er13 40.0(14) . .
Er22 Er16 Er13 109.7(19) . .
Er5 Er16 Er13 54.9(11) . .
Er11 Er16 Er13 29.3(9) . .
N1 Er16 Er13 58.9(8) . .
Er8 Er16 Er13 90.9(12) . .
Er18 Er17 Er18 158(3) 6 .
Er18 Er17 Er9 112(4) 6 .
Er18 Er17 Er9 57.5(19) . .
Er9 Er17 Er9 56(3) 6 .
Er18 Er17 Er12 118(3) 6 .
Er18 Er17 Er12 52.5(19) . .
Er9 Er17 Er12 134.8(16) 6 .
Er9 Er17 Er12 100.9(13) . .
Er12 Er17 Er12 67(2) 6 .
Er18 Er17 Er8 136(3) 6 .
Er18 Er17 Er8 24.4(15) . .
Er9 Er17 Er8 90(2) 6 .
Er9 Er17 Er8 38.7(9) . .
Er12 Er17 Er8 117.3(15) 6 .
Er12 Er17 Er8 62.7(10) . .
Er18 Er17 N1 79.1(17) 6 .
Er18 Er17 N1 79.1(17) . .
Er9 Er17 N1 71.3(11) 6 .
Er9 Er17 N1 71.3(11) . .
Er12 Er17 N1 64.2(9) 6 .
Er12 Er17 N1 64.2(9) . .
Er8 Er17 N1 61.5(6) . .
Er8 Er17 N1 61.5(6) 6 .
Er18 Er17 Er1 118(3) 6 .
Er18 Er17 Er1 45.2(19) . .
Er9 Er17 Er1 68.3(16) 6 .
Er9 Er17 Er1 22.4(9) . .
Er12 Er17 Er1 118.5(11) 6 .
Er12 Er17 Er1 79.6(9) . .
Er8 Er17 Er1 21.4(6) . .
Er8 Er17 Er1 93.1(13) 6 .
N1 Er17 Er1 54.8(6) . .
Er18 Er17 Er20 126(2) 6 .
Er18 Er17 Er20 34.7(19) . .
Er9 Er17 Er20 110.0(15) 6 .
Er9 Er17 Er20 70.7(13) . .
Er12 Er17 Er20 86.2(15) 6 .
Er12 Er17 Er20 30.6(11) . .
Er8 Er17 Er20 34.0(10) . .
Er8 Er17 Er20 111.4(11) 6 .
N1 Er17 Er20 49.8(8) . .
Er1 Er17 Er20 49.1(8) . .
Er1 Er17 Er20 101.5(10) 6 .
Er8 Er18 Er9 72(2) . .
Er8 Er18 Er17 127(3) . .
Er9 Er18 Er17 63(3) . .
Er8 Er18 Er12 108(3) . .
Er9 Er18 Er12 128(2) . .
Er17 Er18 Er12 82(3) . .
Er8 Er18 Er1 23.2(11) . .
Er9 Er18 Er1 48.8(16) . .
Er17 Er18 Er1 106(3) . .
Er12 Er18 Er1 117(2) . .
Er8 Er18 Er20 55(2) . .
Er9 Er18 Er20 115(2) . .
Er17 Er18 Er20 125(3) . .
Er12 Er18 Er20 55.3(19) . .
Er1 Er18 Er20 72.4(17) . .
Er8 Er18 Er7 16.5(13) . .
Er9 Er18 Er7 80(2) . .
Er17 Er18 Er7 125(2) . .
Er12 Er18 Er7 92(2) . .
Er1 Er18 Er7 32.4(7) . .
Er20 Er18 Er7 40.6(14) . .
Er9 Er18 Er7 97.4(12) 6 .
Er8 Er18 N1 69.9(13) . .
Er9 Er18 N1 67.6(12) . .
Er17 Er18 N1 69.4(14) . .
Er12 Er18 N1 64.5(12) . .
Er1 Er18 N1 61.5(8) . .
Er20 Er18 N1 61.7(13) . .
Er9 Er18 N1 58.8(7) 6 .
Er7 Er18 N1 58.8(8) . .
Er8 Er18 Er22 77(2) . .
Er9 Er18 Er22 113.5(19) . .
Er17 Er18 Er22 98(2) . .
Er12 Er18 Er22 32.1(15) . .
Er1 Er18 Er22 86.2(15) . .
Er20 Er18 Er22 28.2(14) . .
Er9 Er18 Er22 103.3(15) 6 .
Er7 Er18 Er22 60.1(13) . .
N1 Er18 Er22 46.7(12) . .
Er18 Er18 Er22 90.0(13) 6 .
Er11 Er19 Er11 145(4) 6 .
Er11 Er19 Er13 107(5) 6 .
Er11 Er19 Er13 59(2) . .
Er11 Er19 Er5 133(3) 6 .
Er11 Er19 Er5 19.8(18) . .
Er13 Er19 Er5 75.3(15) . .
Er13 Er19 Er5 117(3) 6 .
Er11 Er19 Er15 124(4) 6 .
Er11 Er19 Er15 29(2) . .
Er13 Er19 Er15 33.0(14) . .
Er13 Er19 Er15 78(3) 6 .
Er5 Er19 Er15 42.4(10) . .
Er5 Er19 Er15 123(2) 6 .
Er15 Er19 Er15 97(3) 6 .
Er11 Er19 N1 72(2) 6 .
Er11 Er19 N1 72(2) . .
Er13 Er19 N1 74(2) . .
Er13 Er19 N1 74(2) 6 .
Er5 Er19 N1 63.2(11) . .
Er5 Er19 N1 63.2(11) 6 .
Er15 Er19 N1 60.9(13) 6 .
Er15 Er19 N1 60.9(13) . .
Er11 Er19 Er1 115(3) 6 .
Er11 Er19 Er1 42(2) . .
Er13 Er19 Er1 93.1(18) . .
Er13 Er19 Er1 124(3) 6 .
Er5 Er19 Er1 22.4(6) . .
Er5 Er19 Er1 96.9(19) 6 .
Er15 Er19 Er1 115.2(19) 6 .
Er15 Er19 Er1 60.6(11) . .
N1 Er19 Er1 55.1(9) . .
Er1 Er19 Er1 75.5(14) 6 .
Er11 Er19 Er3 132(3) 6 .
Er11 Er19 Er3 13.1(14) . .
Er13 Er19 Er3 55.9(13) . .
Er13 Er19 Er3 99(3) 6 .
Er5 Er19 Er3 19.5(5) . .
Er5 Er19 Er3 121(2) 6 .
Er15 Er19 Er3 111(2) 6 .
Er15 Er19 Er3 23.0(8) . .
N1 Er19 Er3 59.5(9) . .
Er1 Er19 Er3 105.8(16) 6 .
Er1 Er19 Er3 38.8(5) . .
Er22 Er20 Er16 89(3) . .
Er22 Er20 Er7 125(3) . .
Er16 Er20 Er7 54.7(19) . .
Er22 Er20 Er8 121(4) . .
Er16 Er20 Er8 98(3) . .
Er7 Er20 Er8 45.3(15) . .
Er22 Er20 Er12 62(3) . .
Er16 Er20 Er12 137(3) . .
Er7 Er20 Er12 115(3) . .
Er8 Er20 Er12 74.6(19) . .
Er22 Er20 Er21 42(3) . .
Er16 Er20 Er21 49(2) . .
Er7 Er20 Er21 99(3) . .
Er8 Er20 Er21 128(3) . .
Er12 Er20 Er21 101(3) . .
Er22 Er20 Er3 113(3) . .
Er16 Er20 Er3 35.8(15) . .
Er7 Er20 Er3 19.0(8) . .
Er8 Er20 Er3 63.0(14) . .
Er12 Er20 Er3 125(2) . .
Er21 Er20 Er3 81(2) . .
Er22 Er20 Er18 100(3) . .
Er16 Er20 Er18 125(3) . .
Er7 Er20 Er18 77(2) . .
Er8 Er20 Er18 32.9(11) . .
Er12 Er20 Er18 42.9(14) . .
Er21 Er20 Er18 129(3) . .
Er3 Er20 Er18 93.7(19) . .
Er22 Er20 Er4 15(3) . .
Er16 Er20 Er4 104(2) . .
Er7 Er20 Er4 131(2) . .
Er8 Er20 Er4 113(2) . .
Er12 Er20 Er4 47.2(13) . .
Er21 Er20 Er4 57(2) . .
Er3 Er20 Er4 122.8(17) . .
Er18 Er20 Er4 87.2(18) . .
Er22 Er20 N1 59(3) . .
Er16 Er20 N1 73.4(17) . .
Er7 Er20 N1 70.5(14) . .
Er8 Er20 N1 67.2(13) . .
Er12 Er20 N1 64.4(13) . .
Er21 Er20 N1 64.8(19) . .
Er3 Er20 N1 67.9(11) . .
Er18 Er20 N1 66.4(13) . .
Er4 Er20 N1 60.4(10) . .
Er22 Er20 Er1 116(3) . .
Er16 Er20 Er1 78(2) . .
Er7 Er20 Er1 28.4(10) . .
Er8 Er20 Er1 20.5(7) . .
Er12 Er20 Er1 87.0(18) . .
Er21 Er20 Er1 110(2) . .
Er3 Er20 Er1 43.9(8) . .
Er18 Er20 Er1 49.9(13) . .
Er4 Er20 Er1 114.2(16) . .
N1 Er20 Er1 57.5(9) . .
Er22 Er20 Er2 5(2) . .
Er16 Er20 Er2 85(2) . .
Er7 Er20 Er2 122(2) . .
Er8 Er20 Er2 121.9(19) . .
Er12 Er20 Er2 65.9(16) . .
Er21 Er20 Er2 36.9(19) . .
Er3 Er20 Er2 108.9(16) . .
Er18 Er20 Er2 102.7(18) . .
Er4 Er20 Er2 19.7(4) . .
N1 Er20 Er2 58.1(9) . .
Er1 Er20 Er2 115.6(15) . .
Er22 Er21 Er16 95(4) . .
Er22 Er21 Er2 52(3) . .
Er16 Er21 Er2 143(4) . .
Er22 Er21 Er6 89(4) . .
Er16 Er21 Er6 142(4) . .
Er2 Er21 Er6 41.9(15) . .
Er22 Er21 Er14 133(4) . .
Er16 Er21 Er14 68(3) . .
Er2 Er21 Er14 121(3) . .
Er6 Er21 Er14 82(3) . .
Er22 Er21 Er10 117(4) . .
Er16 Er21 Er10 111(3) . .
Er2 Er21 Er10 79(3) . .
Er6 Er21 Er10 37.4(15) . .
Er14 Er21 Er10 44.6(18) . .
Er22 Er21 Er20 45(3) . .
Er16 Er21 Er20 52(2) . .
Er2 Er21 Er20 97(3) . .
Er6 Er21 Er20 130(4) . .
Er14 Er21 Er20 113(3) . .
Er10 Er21 Er20 138(3) . .
Er22 Er21 Er4 30(3) . .
Er16 Er21 Er4 123(3) . .
Er2 Er21 Er4 21.5(8) . .
Er6 Er21 Er4 60.8(19) . .
Er14 Er21 Er4 130(3) . .
Er10 Er21 Er4 95(3) . .
Er20 Er21 Er4 75(2) . .
Er22 Er21 Er15 111(4) . .
Er16 Er21 Er15 32.1(18) . .
Er2 Er21 Er15 137(3) . .
Er6 Er21 Er15 112(3) . .
Er14 Er21 Er15 37.2(17) . .
Er10 Er21 Er15 79(2) . .
Er20 Er21 Er15 77(2) . .
Er4 Er21 Er15 129(2) . .
Er22 Er21 N1 63(3) . .
Er16 Er21 N1 77(2) . .
Er2 Er21 N1 73.6(19) . .
Er6 Er21 N1 71.0(18) . .
Er14 Er21 N1 70.6(19) . .
Er10 Er21 N1 68.7(17) . .
Er20 Er21 N1 70(2) . .
Er4 Er21 N1 66.4(15) . .
Er15 Er21 N1 64.4(14) . .
Er2 Er21 N1 63.3(13) 6 .
Er22 Er21 Er3 91(3) . .
Er16 Er21 Er3 15.5(14) . .
Er2 Er21 Er3 133(3) . .
Er6 Er21 Er3 127(2) . .
Er14 Er21 Er3 60.5(19) . .
Er10 Er21 Er3 100(2) . .
Er20 Er21 Er3 53.6(18) . .
Er4 Er21 Er3 116(2) . .
Er15 Er21 Er3 23.6(9) . .
Er2 Er21 Er3 126(2) 6 .
N1 Er21 Er3 62.4(11) . .
Er4 Er22 Er21 118(5) . .
Er4 Er22 Er2 41.3(17) . .
Er21 Er22 Er2 77(4) . .
Er4 Er22 Er20 148(5) . .
Er21 Er22 Er20 94(4) . .
Er2 Er22 Er20 170(5) . .
Er4 Er22 Er12 75(3) . .
Er21 Er22 Er12 158(4) . .
Er2 Er22 Er12 114(3) . .
Er20 Er22 Er12 74(3) . .
Er4 Er22 Er16 159(4) . .
Er21 Er22 Er16 47(3) . .
Er2 Er22 Er16 121(4) . .
Er20 Er22 Er16 49(2) . .
Er12 Er22 Er16 115(3) . .
Er4 Er22 Er16 142(3) 6 .
Er4 Er22 Er6 68(3) . .
Er21 Er22 Er6 53(3) . .
Er2 Er22 Er6 30.4(15) . .
Er20 Er22 Er6 141(4) . .
Er12 Er22 Er6 128(3) . .
Er4 Er22 Er6 57.5(16) 6 .
Er16 Er22 Er6 93(2) . .
Er2 Er22 Er6 32.7(10) 6 .
Er4 Er22 N1 91(3) . .
Er21 Er22 N1 86(3) . .
Er2 Er22 N1 89(3) . .
Er20 Er22 N1 89(3) . .
Er12 Er22 N1 76(2) . .
Er4 Er22 N1 73.8(17) 6 .
Er16 Er22 N1 74.9(17) . .
Er2 Er22 N1 72.5(17) 6 .
Er6 Er22 N1 70.9(17) . .
Er4 Er22 Er7 149(4) . .
Er21 Er22 Er7 78(3) . .
Er2 Er22 Er7 143(3) . .
Er20 Er22 Er7 31(2) . .
Er12 Er22 Er7 83(2) . .
Er4 Er22 Er7 134(2) 6 .
Er16 Er22 Er7 32.9(12) . .
Er2 Er22 Er7 132(2) 6 .
Er6 Er22 Er7 113(2) . .
N1 Er22 Er7 61.6(12) . .
Er4 Er22 Er10 89(3) . .
Er21 Er22 Er10 38(3) . .
Er2 Er22 Er10 54(2) . .
Er20 Er22 Er10 118(3) . .
Er12 Er22 Er10 132(3) . .
Er4 Er22 Er10 76.1(18) 6 .
Er16 Er22 Er10 70.3(19) . .
Er2 Er22 Er10 53.1(14) 6 .
Er6 Er22 Er10 23.3(8) . .
N1 Er22 Er10 59.8(14) . .
Er7 Er22 Er10 89.9(16) . .
C2 C1 C9 121.8(19) . .
C2 C1 C5 102(3) . .
C9 C1 C5 121(2) . .
C1 C2 C12 123(2) . .
C1 C2 C3 117(3) . .
C12 C2 C3 115(3) . .
C15 C3 C4 125(4) . .
C15 C3 C2 121(4) . .
C4 C3 C2 105(3) . .
C15 C3 C14 23(2) . .
C4 C3 C14 143(3) . .
C2 C3 C14 98(3) . .
C3 C4 C18 127(3) . .
C3 C4 C5 103(3) . .
C18 C4 C5 118(3) . .
C6 C5 C1 118(2) . .
C6 C5 C4 122(3) . .
C1 C5 C4 113(3) . .
C5 C6 C7 121(2) . .
C5 C6 C20 103(2) . .
C7 C6 C20 123(3) . .
C22 C7 C8 127(3) . .
C22 C7 C6 101(3) . .
C8 C7 C6 118(2) . .
C25 C8 C9 123(3) . .
C25 C8 C7 116(3) . .
C9 C8 C7 120(2) . .
C10 C9 C1 115.3(19) . .
C10 C9 C8 118(3) . .
C1 C9 C8 120(2) . .
C9 C10 C11 122.3(19) . .
C9 C10 C27 117(2) . .
C11 C10 C27 112(3) . .
C29 C11 C12 132(3) . .
C29 C11 C10 100(2) . .
C12 C11 C10 120(2) . .
C13 C12 C11 127(3) . .
C13 C12 C2 107(3) . .
C11 C12 C2 116(2) . .
C12 C13 C31 97(3) . .
C12 C13 C14 129(3) . .
C31 C13 C14 124(2) . .
C15 C14 C13 127(4) . .
C15 C14 C34 106(4) . .
C13 C14 C34 120(2) . .
C15 C14 C3 37(3) . .
C13 C14 C3 91(2) . .
C34 C14 C3 136(2) . .
C14 C15 C3 120(5) . .
C14 C15 C16 125(5) . .
C3 C15 C16 107(4) . .
C14 C15 C34 47(3) . .
C3 C15 C34 154(3) . .
C16 C15 C34 77(2) . .
C17 C16 C15 131(3) . .
C17 C16 C35 117(2) . .
C15 C16 C35 102(3) . .
C38 C17 C18 123(2) . .
C38 C17 C16 107(3) . .
C18 C17 C16 120(3) . .
C19 C18 C17 121(2) . .
C19 C18 C4 125(3) . .
C17 C18 C4 109(3) . .
C18 C19 C20 106(3) . .
C18 C19 C40 116(2) . .
C20 C19 C40 129(3) . .
C19 C20 C6 143(3) . .
C19 C20 C21 120(3) . .
C6 C20 C21 82(2) . .
C42 C21 C22 123(2) . .
C42 C21 C20 108(3) . .
C22 C21 C20 115(3) . .
C7 C22 C21 117(3) . .
C7 C22 C23 117(3) . .
C21 C22 C23 119(2) . .
C24 C23 C44 121.2(18) . .
C24 C23 C22 113(3) . .
C44 C23 C22 117(2) . .
C47 C24 C25 105.6(13) . .
C47 C24 C23 126(2) . .
C25 C24 C23 121(2) . .
C8 C25 C26 118(3) . .
C8 C25 C24 122(3) . .
C26 C25 C24 109.7(14) . .
C27 C26 C25 131(4) . .
C27 C26 C48 112(4) . .
C25 C26 C48 107.0(14) . .
C26 C27 C28 138(5) . .
C26 C27 C10 112(4) . .
C28 C27 C10 105(3) . .
C27 C28 C50 121(3) . .
C27 C28 C29 109(3) . .
C50 C28 C29 123(2) . .
C11 C29 C30 109(3) . .
C11 C29 C28 113(2) . .
C30 C29 C28 125(2) . .
C29 C30 C52 109.4(19) . .
C29 C30 C31 108(2) . .
C52 C30 C31 108.0(13) . .
C32 C31 C30 104.4(13) . .
C32 C31 C13 113.1(18) . .
C30 C31 C13 142(2) . .
C31 C32 C53 106.0(13) . .
C31 C32 C33 123.8(18) . .
C53 C32 C33 121.6(18) . .
C34 C33 C56 120.1(18) . .
C34 C33 C32 120.8(18) . .
C56 C33 C32 112.6(18) . .
C33 C34 C35 119(2) . .
C33 C34 C14 117.0(19) . .
C35 C34 C14 115(2) . .
C33 C34 C15 139(2) . .
C35 C34 C15 88(2) . .
C14 C34 C15 26.6(17) . .
C36 C35 C34 119(2) . .
C36 C35 C16 136(3) . .
C34 C35 C16 92(2) . .
C57 C36 C37 119(2) . .
C57 C36 C35 125(2) . .
C37 C36 C35 112(3) . .
C36 C37 C60 121(2) . .
C36 C37 C38 109(3) . .
C60 C37 C38 117(3) . .
C17 C38 C39 117(2) . .
C17 C38 C37 136(3) . .
C39 C38 C37 97(2) . .
C61 C39 C40 112(4) . .
C61 C39 C38 120(4) . .
C40 C39 C38 120(2) . .
C39 C40 C19 123(2) . .
C39 C40 C41 132(3) . .
C19 C40 C41 96(3) . .
C42 C41 C40 149(4) . .
C42 C41 C63 100(3) . .
C40 C41 C63 103(3) . .
C41 C42 C21 116(3) . .
C41 C42 C43 119(3) . .
C21 C42 C43 117(2) . .
C64 C43 C44 120(3) . .
C64 C43 C42 108(3) . .
C44 C43 C42 119(2) . .
C43 C44 C45 117(2) . .
C43 C44 C23 124(2) . .
C45 C44 C23 114.6(18) . .
C44 C45 C46 120(2) . .
C44 C45 C66 119(3) . .
C46 C45 C66 111(3) . .
C68 C46 C47 121(3) . .
C68 C46 C45 109(3) . .
C47 C46 C45 126(2) . .
C24 C47 C48 108.9(14) . .
C24 C47 C46 111(2) . .
C48 C47 C46 113(3) . .
C26 C48 C47 106.5(14) . .
C26 C48 C49 115(3) . .
C47 C48 C49 133(3) . .
C50 C49 C48 127(4) . .
C50 C49 C69 131(3) . .
C48 C49 C69 98(4) . .
C28 C50 C49 108(3) . .
C28 C50 C51 115(2) . .
C49 C50 C51 122(3) . .
C52 C51 C50 119(2) . .
C52 C51 C71 133(3) . .
C50 C51 C71 101(3) . .
C51 C52 C53 124(2) . .
C51 C52 C30 128(2) . .
C53 C52 C30 101.9(13) . .
C54 C53 C52 107(2) . .
C54 C53 C32 125(2) . .
C52 C53 C32 110.2(13) . .
C72 C54 C53 131(3) . .
C72 C54 C55 113(2) . .
C53 C54 C55 109.2(17) . .
C74 C55 C56 116(2) . .
C74 C55 C54 110.5(19) . .
C56 C55 C54 124.4(19) . .
C55 C56 C33 123(2) . .
C55 C56 C57 103(2) . .
C33 C56 C57 121.7(17) . .
C36 C57 C58 123(2) . .
C36 C57 C56 115.8(19) . .
C58 C57 C56 109(3) . .
C59 C58 C57 115.0(18) . .
C59 C58 C74 124(2) . .
C57 C58 C74 106(2) . .
C77 C59 C58 120(2) . .
C77 C59 C60 97(2) . .
C58 C59 C60 123.9(19) . .
C37 C60 C59 117(2) . .
C37 C60 C61 94(3) . .
C59 C60 C61 136(3) . .
C62 C61 C39 136(4) . .
C62 C61 C60 105(3) . .
C39 C61 C60 112(4) . .
C61 C62 C63 114(3) . .
C61 C62 C78 118(3) . .
C63 C62 C78 120(2) . .
C62 C63 C64 123(2) . .
C62 C63 C41 123(3) . .
C64 C63 C41 102(2) . .
C43 C64 C65 124(3) . .
C43 C64 C63 111(3) . .
C65 C64 C63 119(2) . .
C79 C65 C66 118(3) . .
C79 C65 C64 117(2) . .
C66 C65 C64 118(3) . .
C67 C66 C65 131(3) . .
C67 C66 C45 99(3) . .
C65 C66 C45 121(4) . .
C66 C67 C68 112(3) . .
C66 C67 C81 109(3) . .
C68 C67 C81 127(3) . .
C46 C68 C69 127(3) . .
C46 C68 C67 108(3) . .
C69 C68 C67 115(2) . .
C70 C69 C68 118(10) . .
C70 C69 C49 108(10) . .
C68 C69 C49 124(3) . .
C69 C70 C82 123(10) . .
C69 C70 C71 118(10) . .
C82 C70 C71 110(4) . .
C51 C71 C70 137(7) . .
C51 C71 C72 99(3) . .
C70 C71 C72 113(8) . .
C54 C72 C73 130(3) . .
C54 C72 C71 126(3) . .
C73 C72 C71 97(3) . .
C75 C73 C72 118(3) . .
C75 C73 C82 117(3) . .
C72 C73 C82 117(2) . .
C55 C74 C75 138(2) . .
C55 C74 C58 105(2) . .
C75 C74 C58 113.4(19) . .
C73 C75 C74 110(3) . .
C73 C75 C76 119(3) . .
C74 C75 C76 120.0(17) . .
C80 C76 C77 104.3(12) . .
C80 C76 C75 119(2) . .
C77 C76 C75 119.9(17) . .
C59 C77 C78 129(2) . .
C59 C77 C76 117.8(18) . .
C78 C77 C76 111.2(12) . .
C62 C78 C79 113.8(18) . .
C62 C78 C77 132(3) . .
C79 C78 C77 104.3(12) . .
C65 C79 C80 119(2) . .
C65 C79 C78 127(2) . .
C80 C79 C78 110.0(13) . .
C81 C80 C76 123(3) . .
C81 C80 C79 120(2) . .
C76 C80 C79 109.9(12) . .
C82 C81 C80 120(3) . .
C82 C81 C67 109(3) . .
C80 C81 C67 122(3) . .
C81 C82 C70 127(4) . .
C81 C82 C73 122(3) . .
C70 C82 C73 103(5) . .
N3A Ni1A N2A 89.93(11) . 6
N3A Ni1A N2A 89.93(11) . .
N2A Ni1A N2A 177.9(2) 6 .
N3A Ni1A N1A 177.6(2) . .
N2A Ni1A N1A 90.02(11) 6 .
N2A Ni1A N1A 90.02(11) . .
C1A C1A C14A 106.7(3) 6 .
C1A C1A C5A 128.6(3) 6 .
C14A C1A C5A 124.5(4) . .
C4A N1A C4A 105.4(5) . 6
C4A N1A Ni1A 127.3(3) . .
C4A N1A Ni1A 127.3(3) 6 .
N2A C2A C3A 125.7(4) . .
N2A C2A C8A 111.8(4) . .
C3A C2A C8A 122.5(4) . .
C6A N2A C2A 103.9(4) . .
C6A N2A Ni1A 128.2(3) . .
C2A N2A Ni1A 127.9(3) . .
C4A C3A C2A 122.6(4) . .
C14A N3A C14A 104.2(5) . 6
C14A N3A Ni1A 127.9(2) . .
C14A N3A Ni1A 127.9(2) 6 .
N1A C4A C3A 126.6(4) . .
N1A C4A C16A 111.2(4) . .
C3A C4A C16A 122.2(4) . .
N2A C6A C13A 125.5(4) . .
N2A C6A C7A 112.1(4) . .
C13A C6A C7A 122.4(4) . .
C1A C5A C15A 112.6(5) . .
C8A C7A C6A 105.9(4) . .
C8A C7A C12A 129.2(4) . .
C6A C7A C12A 124.8(4) . .
C7A C8A C2A 106.2(4) . .
C7A C8A C9A 128.9(4) . .
C2A C8A C9A 124.9(4) . .
C8A C9A C10A 113.0(5) . .
C7A C12A C11A 112.9(5) . .
C14A C13A C6A 123.3(4) . .
C13A C14A N3A 125.3(4) . .
C13A C14A C1A 123.5(4) . .
N3A C14A C1A 111.3(4) . .
C16A C16A C4A 106.1(3) 6 .
C16A C16A C17A 128.5(3) 6 .
C4A C16A C17A 125.3(4) . .
C16A C17A C18A 112.7(5) . .
C2C C1C C4C 120.0 . .
C1C C2C C3C 120.0 . .
C6C C3C C2C 120.0 . .
C5C C6C C3C 120.0 . .
C6C C5C C4C 120.0 . .
C5C C4C C1C 120.0 . .
C108 C107 C112 120.0 . .
C109 C108 C107 120.0 . .
C108 C109 C110 120.0 . .
C111 C110 C109 120.0 . .
C110 C111 C112 120.0 . .
C111 C112 C107 120.0 . .
C102 C101 C106 120.0 . .
C103 C102 C101 120.0 . .
C104 C103 C102 120.0 . .
C103 C104 C105 120.0 . .
C106 C105 C104 120.0 . .
C105 C106 C101 120.0 . .

loop_
_geom_bond_atom_site_label_1
_geom_bond_atom_site_label_2
_geom_bond_distance
_geom_bond_site_symmetry_2
N1 Er22 1.78(4) 6
N1 Er22 1.78(4) .
N1 Er12 1.983(16) 6
N1 Er12 1.983(16) .
N1 Er21 2.00(4) .
N1 Er21 2.00(4) 6
N1 Er1 2.007(6) .
N1 Er1 2.007(6) 6
N1 Er6 2.020(10) .
N1 Er9 2.023(13) .
N1 Er9 2.023(13) 6
N1 Er14 2.03(2) .
Er1 Er8 0.852(14) .
Er1 Er5 0.876(11) .
Er1 Er7 1.103(18) .
Er1 Er9 1.26(2) .
Er1 Er3 1.476(6) .
Er1 Er11 1.60(2) .
Er1 Er18 1.68(3) .
Er1 Er20 2.09(4) .
Er1 Er15 2.12(3) .
Er1 Er9 2.144(16) 6
Er1 Er16 2.20(3) .
Er2 Er4 0.728(4) .
Er2 Er2 0.779(5) 6
Er2 Er6 0.953(14) .
Er2 Er22 1.05(4) .
Er2 Er4 1.065(4) 6
Er2 Er21 1.30(4) .
Er2 Er22 1.69(4) 6
Er2 Er10 1.82(3) .
Er2 Er21 1.92(4) 6
Er2 Er12 2.08(2) .
Er2 Er20 2.16(4) .
Er3 Er7 0.652(7) .
Er3 Er5 0.803(9) .
Er3 Er15 0.87(3) .
Er3 Er16 1.05(3) .
Er3 Er11 1.23(2) .
Er3 Er8 1.735(15) .
Er3 Er20 1.77(4) .
Er3 Er13 1.85(2) .
Er3 Er14 1.92(3) .
Er3 Er21 2.17(4) .
Er4 Er4 0.774(10) 6
Er4 Er22 1.01(4) .
Er4 Er12 1.50(2) .
Er4 Er6 1.617(15) .
Er4 Er22 1.66(4) 6
Er4 Er21 1.76(4) .
Er4 Er12 1.90(2) 6
Er4 Er20 2.04(4) .
Er4 Er21 2.25(5) 6
Er5 Er7 0.874(15) .
Er5 Er11 0.888(18) .
Er5 Er15 1.38(3) .
Er5 Er8 1.493(15) .
Er5 Er16 1.76(3) .
Er5 Er19 1.80(2) .
Er5 Er13 1.87(2) .
Er5 Er9 2.08(2) .
Er5 Er20 2.17(4) .
Er6 Er10 0.95(3) .
Er6 Er21 1.36(4) .
Er6 Er21 1.36(4) 6
Er6 Er22 1.70(5) 6
Er6 Er22 1.70(5) .
Er6 Er14 1.82(3) 6
Er6 Er14 1.82(3) .
Er7 Er8 1.125(19) .
Er7 Er16 1.21(3) .
Er7 Er20 1.37(4) .
Er7 Er15 1.45(3) .
Er7 Er11 1.61(2) .
Er7 Er18 2.06(4) .
Er7 Er9 2.16(2) .
Er7 Er22 2.20(4) .
Er8 Er18 1.01(3) .
Er8 Er9 1.25(2) .
Er8 Er20 1.53(4) .
Er8 Er12 1.86(3) .
Er8 Er17 1.94(2) .
Er8 Er16 2.11(3) .
Er8 Er9 2.27(2) 6
Er9 Er9 1.11(4) 6
Er9 Er18 1.13(3) .
Er9 Er17 1.19(3) .
Er9 Er18 1.94(3) 6
Er9 Er12 2.16(3) .
Er10 Er14 1.14(3) 6
Er10 Er14 1.14(3) .
Er10 Er21 1.56(4) .
Er10 Er21 1.56(4) 6
Er10 Er13 2.17(3) 6
Er10 Er13 2.17(3) .
Er10 Er15 2.22(3) .
Er10 Er15 2.22(3) 6
Er11 Er19 1.05(2) .
Er11 Er13 1.08(3) .
Er11 Er15 1.18(3) .
Er11 Er13 1.75(3) 6
Er11 Er11 2.00(3) 6
Er11 Er16 2.03(3) .
Er11 Er14 2.05(3) .
Er12 Er18 1.28(3) .
Er12 Er22 1.41(5) .
Er12 Er20 1.54(4) .
Er12 Er17 1.59(4) .
Er12 Er12 1.76(4) 6
Er12 Er18 2.37(3) 6
Er13 Er13 0.94(4) 6
Er13 Er19 1.13(5) .
Er13 Er15 1.20(3) .
Er13 Er14 1.43(3) .
Er13 Er14 1.91(3) 6
Er13 Er15 2.06(3) 6
Er14 Er15 1.16(3) .
Er14 Er21 1.42(5) .
Er14 Er16 1.49(4) .
Er14 Er14 1.71(6) 6
Er14 Er22 2.27(5) .
Er15 Er16 1.09(3) .
Er15 Er21 1.91(5) .
Er15 Er19 1.98(4) .
Er16 Er21 1.22(4) .
Er16 Er20 1.26(4) .
Er16 Er22 1.67(5) .
Er17 Er18 1.15(3) 6
Er17 Er18 1.15(3) .
Er17 Er20 2.69(4) .
Er18 Er20 1.86(5) .
Er18 Er18 2.26(6) 6
Er18 Er22 2.32(5) .
Er20 Er22 1.11(5) .
Er20 Er21 1.57(6) .
Er21 Er22 1.04(4) .
C1 C2 1.42(2) .
C1 C9 1.44(2) .
C1 C5 1.45(2) .
C2 C12 1.45(2) .
C2 C3 1.56(4) .
C3 C15 1.37(6) .
C3 C4 1.43(5) .
C3 C14 1.99(6) .
C4 C18 1.56(5) .
C4 C5 1.66(5) .
C5 C6 1.43(2) .
C6 C7 1.47(2) .
C6 C20 1.63(5) .
C7 C22 1.20(4) .
C7 C8 1.46(2) .
C8 C25 1.17(4) .
C8 C9 1.45(2) .
C9 C10 1.44(2) .
C10 C11 1.47(2) .
C10 C27 1.50(5) .
C11 C29 1.42(4) .
C11 C12 1.44(2) .
C12 C13 1.33(5) .
C13 C31 1.49(2) .
C13 C14 1.49(2) .
C14 C15 0.91(6) .
C14 C34 1.49(2) .
C15 C16 1.52(6) .
C15 C34 1.95(6) .
C16 C17 1.48(4) .
C16 C35 1.58(4) .
C17 C38 1.40(2) .
C17 C18 1.40(2) .
C18 C19 1.39(3) .
C19 C20 1.40(4) .
C19 C40 1.44(2) .
C20 C21 1.65(4) .
C21 C42 1.44(2) .
C21 C22 1.45(2) .
C22 C23 1.45(2) .
C23 C24 1.43(2) .
C23 C44 1.44(2) .
C24 C47 1.405(17) .
C24 C25 1.41(2) .
C25 C26 1.40(2) .
C26 C27 1.27(5) .
C26 C48 1.41(2) .
C27 C28 1.36(5) .
C28 C50 1.43(2) .
C28 C29 1.46(2) .
C29 C30 1.45(2) .
C30 C52 1.460(15) .
C30 C31 1.465(18) .
C31 C32 1.461(14) .
C32 C53 1.461(14) .
C32 C33 1.501(19) .
C33 C34 1.476(19) .
C33 C56 1.479(19) .
C34 C35 1.47(2) .
C35 C36 1.466(19) .
C36 C57 1.44(2) .
C36 C37 1.44(2) .
C37 C60 1.45(2) .
C37 C38 1.83(5) .
C38 C39 1.41(2) .
C39 C61 1.36(5) .
C39 C40 1.39(2) .
C40 C41 1.47(4) .
C41 C42 1.18(4) .
C41 C63 1.78(5) .
C42 C43 1.46(2) .
C43 C64 1.37(4) .
C43 C44 1.42(2) .
C44 C45 1.43(2) .
C45 C46 1.43(2) .
C45 C66 1.46(4) .
C46 C68 1.20(3) .
C46 C47 1.41(2) .
C47 C48 1.41(2) .
C48 C49 1.58(5) .
C49 C50 1.46(6) .
C49 C69 1.58(5) .
C50 C51 1.45(2) .
C51 C52 1.45(2) .
C51 C71 1.50(5) .
C52 C53 1.457(18) .
C53 C54 1.45(2) .
C54 C72 1.36(3) .
C54 C55 1.541(19) .
C55 C74 1.39(4) .
C55 C56 1.424(18) .
C56 C57 1.48(2) .
C57 C58 1.48(2) .
C58 C59 1.433(19) .
C58 C74 1.49(2) .
C59 C77 1.413(19) .
C59 C60 1.47(2) .
C60 C61 1.82(6) .
C61 C62 1.34(5) .
C62 C63 1.36(2) .
C62 C78 1.41(2) .
C63 C64 1.38(2) .
C64 C65 1.38(2) .
C65 C79 1.35(2) .
C65 C66 1.36(5) .
C66 C67 1.35(5) .
C67 C68 1.48(4) .
C67 C81 1.48(4) .
C68 C69 1.42(3) .
C69 C70 1.34(9) .
C70 C82 1.5(3) .
C70 C71 1.55(19) .
C71 C72 1.64(5) .
C72 C73 1.55(6) .
C73 C75 1.32(4) .
C73 C82 1.62(4) .
C74 C75 1.48(2) .
C75 C76 1.503(19) .
C76 C80 1.406(17) .
C76 C77 1.455(14) .
C77 C78 1.423(18) .
C78 C79 1.423(14) .
C79 C80 1.407(17) .
C80 C81 1.39(4) .
C81 C82 1.30(4) .
Ni1A N3A 1.958(5) .
Ni1A N2A 1.958(4) 6
Ni1A N2A 1.958(4) .
Ni1A N1A 1.959(5) .
C1A C1A 1.355(10) 6
C1A C14A 1.443(6) .
C1A C5A 1.497(7) .
N1A C4A 1.365(5) .
N1A C4A 1.365(5) 6
C2A N2A 1.368(6) .
C2A C3A 1.381(6) .
C2A C8A 1.448(6) .
N2A C6A 1.365(6) .
C3A C4A 1.376(6) .
N3A C14A 1.383(5) .
N3A C14A 1.383(5) 6
C4A C16A 1.456(7) .
C6A C13A 1.389(6) .
C6A C7A 1.447(6) .
C5A C15A 1.527(8) .
C7A C8A 1.350(7) .
C7A C12A 1.510(7) .
C8A C9A 1.503(7) .
C9A C10A 1.528(11) .
C11A C12A 1.532(9) .
C13A C14A 1.375(7) .
C16A C16A 1.365(10) 6
C16A C17A 1.495(7) .
C17A C18A 1.517(10) .
C1C C2C 1.3900 .
C1C C4C 1.3900 .
C2C C3C 1.3900 .
C3C C6C 1.3900 .
C6C C5C 1.3900 .
C5C C4C 1.3900 .
C107 C108 1.3900 .
C107 C112 1.3900 .
C108 C109 1.3900 .
C109 C110 1.3900 .
C110 C111 1.3900 .
C111 C112 1.3900 .
C101 C102 1.3900 .
C101 C106 1.3900 .
C102 C103 1.3900 .
C103 C104 1.3900 .
C104 C105 1.3900 .
C105 C106 1.3900 .
